data_7048580
loop_
_publ_author_name
'Sun, Ziyue'
'Zhao, Yanxia'
'Prior, Timothy J.'
'Elsegood, Mark R. J.'
'Wang, Kuiyuan'
'Xing, Tian'
'Redshaw, Carl'

_publ_section_title
;
 Mono-oxo molybdenum(vi) and tungsten(vi) complexes bearing chelating
 aryloxides: synthesis, structure and ring opening polymerization of
 cyclic esters
;
_journal_name_full 'Dalton Transactions'
_journal_paper_doi 10.1039/C8DT04566F
_journal_year 2019
_chemical_formula_moiety 'C128 H172 O10 W2'
_chemical_formula_sum 'C128 H172 O10 W2'
_chemical_formula_weight 2238.35
_space_group_crystal_system triclinic
_space_group_IT_number 2
_space_group_name_Hall '-P 1'
_space_group_name_H-M_alt 'P -1'
_symmetry_space_group_name_Hall '-P 1'
_symmetry_space_group_name_H-M 'P -1'
_atom_sites_solution_hydrogens geom
_atom_sites_solution_primary iterative
_atom_sites_solution_secondary difmap
_audit_creation_method SHELXL-2018/3
_audit_update_record
;
2018-08-10 deposited with the CCDC.
2018-12-26 downloaded from the CCDC.
;
_cell_angle_alpha 69.394(2)
_cell_angle_beta 90.178(2)
_cell_angle_gamma 64.723(2)
_cell_formula_units_Z 2
_cell_length_a 17.9604(4)
_cell_length_b 18.9135(5)
_cell_length_c 22.3389(5)
_cell_measurement_reflns_used 36816
_cell_measurement_temperature 100(2)
_cell_measurement_theta_max 27.498
_cell_measurement_theta_min 2.074
_cell_volume 6316.5(3)
_computing_cell_refinement
;
CrystalClear-SM Expert 3.1 b27 (Rigaku, 20112)
;
_computing_data_collection
;
CrystalClear-SM Expert 3.1 b27 (Rigaku, 20112)
;
_computing_data_reduction
;
CrystalClear-SM Expert 3.1 b27 (Rigaku, 20112)
;
_computing_molecular_graphics 'Bruker SHELXTL'
_computing_publication_material 'Bruker SHELXTL'
_computing_structure_refinement 'SHELXL-2018/3 (Sheldrick, 2018)'
_computing_structure_solution 'SHELXT (Sheldrick, 2015)'
_diffrn_ambient_temperature 100(2)
_diffrn_detector_area_resol_mean 28.5714
_diffrn_measured_fraction_theta_full 0.999
_diffrn_measured_fraction_theta_max 0.998
_diffrn_measurement_device_type 'Rigaku HG Saturn724+ (2x2 bin mode)'
_diffrn_measurement_method 'profile data from \w-scans'
_diffrn_radiation_type MoK\a
_diffrn_radiation_wavelength 0.71073
_diffrn_reflns_av_R_equivalents 0.0901
_diffrn_reflns_av_unetI/netI 0.0799
_diffrn_reflns_Laue_measured_fraction_full 0.999
_diffrn_reflns_Laue_measured_fraction_max 0.998
_diffrn_reflns_limit_h_max 23
_diffrn_reflns_limit_h_min -23
_diffrn_reflns_limit_k_max 24
_diffrn_reflns_limit_k_min -24
_diffrn_reflns_limit_l_max 29
_diffrn_reflns_limit_l_min -29
_diffrn_reflns_number 132368
_diffrn_reflns_point_group_measured_fraction_full 0.999
_diffrn_reflns_point_group_measured_fraction_max 0.998
_diffrn_reflns_theta_full 25.242
_diffrn_reflns_theta_max 27.494
_diffrn_reflns_theta_min 2.151
_diffrn_source 'Rotating anode'
_exptl_absorpt_coefficient_mu 1.871
_exptl_absorpt_correction_T_max 1.000
_exptl_absorpt_correction_T_min 0.701
_exptl_absorpt_correction_type multi-scan
_exptl_absorpt_process_details
;
CrysAlisPro 1.171.39.9g (Rigaku Oxford Diffraction, 2015)
Empirical absorption correction using spherical harmonics,
 implemented in SCALE3 ABSPACK scaling algorithm.
;
_exptl_crystal_colour red
_exptl_crystal_density_diffrn 1.177
_exptl_crystal_density_method 'not measured'
_exptl_crystal_description needle
_exptl_crystal_F_000 2336
_exptl_crystal_recrystallization_method 'Re-crystallisation from solvent: acetonitrile'
_exptl_crystal_size_max 0.220
_exptl_crystal_size_mid 0.020
_exptl_crystal_size_min 0.010
_refine_diff_density_max 3.611
_refine_diff_density_min -1.997
_refine_diff_density_rms 0.145
_refine_ls_extinction_method none
_refine_ls_goodness_of_fit_ref 1.075
_refine_ls_hydrogen_treatment constr
_refine_ls_matrix_type full
_refine_ls_number_parameters 1344
_refine_ls_number_reflns 28978
_refine_ls_number_restraints 356
_refine_ls_restrained_S_all 1.070
_refine_ls_R_factor_all 0.0984
_refine_ls_R_factor_gt 0.0621
_refine_ls_shift/su_max 0.001
_refine_ls_shift/su_mean 0.000
_refine_ls_structure_factor_coef Fsqd
_refine_ls_weighting_details 'w=1/[\s^2^(Fo^2^)+(0.0105P)^2^+46.3551P] where P=(Fo^2^+2Fc^2^)/3'
_refine_ls_weighting_scheme calc
_refine_ls_wR_factor_gt 0.1132
_refine_ls_wR_factor_ref 0.1238
_reflns_Friedel_coverage 0.000
_reflns_number_gt 20575
_reflns_number_total 28978
_reflns_threshold_expression 'I > 2\s(I)'
_cod_data_source_file c8dt04566f2.cif
_cod_data_source_block 5
_cod_database_code 7048580
_shelx_shelxl_version_number 2018/3
_shelx_space_group_comment
; 
The symmetry employed for this shelxl refinement is uniquely defined 
by the following loop, which should always be used as a source of 
symmetry information in preference to the above space-group names. 
They are only intended as comments. 
;
_shelx_estimated_absorpt_t_min 0.684
_shelx_estimated_absorpt_t_max 0.982

loop_
_space_group_symop_operation_xyz
'x, y, z'
'-x, -y, -z'

loop_
_atom_site_label
_atom_site_type_symbol
_atom_site_fract_x
_atom_site_fract_y
_atom_site_fract_z
_atom_site_U_iso_or_equiv
_atom_site_adp_type
_atom_site_occupancy
_atom_site_site_symmetry_order
_atom_site_calc_flag
_atom_site_refinement_flags_posn
_atom_site_refinement_flags_adp
_atom_site_refinement_flags_occupancy
_atom_site_disorder_assembly
_atom_site_disorder_group
W1 W 0.18062(2) 0.09091(2) 0.26601(2) 0.02037(6) Uani 1 1 d . . . . .
W2 W 0.02373(2) 0.74659(2) 0.26146(2) 0.02115(7) Uani 1 1 d . . . . .
O1 O 0.2007(3) -0.0044(3) 0.2631(2) 0.0266(10) Uani 1 1 d . . . . .
O2 O 0.2943(2) 0.0674(2) 0.2725(2) 0.0241(9) Uani 1 1 d . . . . .
O3 O 0.1807(3) 0.0954(2) 0.35046(19) 0.0228(9) Uani 1 1 d . . . . .
O4 O 0.0602(2) 0.7303(2) 0.18384(18) 0.0208(9) Uani 1 1 d . . . . .
O5 O 0.1358(3) 0.6933(2) 0.3016(2) 0.0246(9) Uani 1 1 d . . . . .
O6 O 0.0029(3) 0.8445(3) 0.2594(2) 0.0258(10) Uani 1 1 d . . . . .
O7 O 0.0056(3) 0.6787(3) 0.3415(2) 0.0271(10) Uani 1 1 d . . . . .
O8 O -0.0839(3) 0.7805(2) 0.22124(19) 0.0232(9) Uani 1 1 d . . . . .
O9 O 0.0639(2) 0.1279(2) 0.2593(2) 0.0216(9) Uani 1 1 d . . . . .
O10 O 0.1608(3) 0.1839(2) 0.18467(19) 0.0223(9) Uani 1 1 d . . . . .
C1 C 0.3556(4) 0.0924(4) 0.2660(3) 0.0216(12) Uani 1 1 d . . . . .
C2 C 0.3432(4) 0.1628(4) 0.2802(3) 0.0221(13) Uani 1 1 d . . . . .
C3 C 0.4044(4) 0.1904(4) 0.2719(3) 0.0255(14) Uani 1 1 d . . . . .
H3 H 0.396807 0.237666 0.281926 0.031 Uiso 1 1 calc R U . . .
C4 C 0.4765(4) 0.1505(4) 0.2493(3) 0.0275(14) Uani 1 1 d . . . . .
C5 C 0.4876(4) 0.0778(4) 0.2389(3) 0.0286(14) Uani 1 1 d . . . . .
H5 H 0.537362 0.049099 0.224741 0.034 Uiso 1 1 calc R U . . .
C6 C 0.4307(4) 0.0456(4) 0.2478(3) 0.0248(13) Uani 1 1 d . . . . .
C7 C 0.5411(4) 0.1847(4) 0.2354(4) 0.0351(16) Uani 1 1 d . . . . .
C8 C 0.5138(5) 0.2667(5) 0.2460(6) 0.078(4) Uani 1 1 d . . . . .
H8A H 0.459006 0.309133 0.218746 0.117 Uiso 1 1 calc R U . . .
H8B H 0.509763 0.255800 0.291844 0.117 Uiso 1 1 calc R U . . .
H8C H 0.554948 0.288061 0.234290 0.117 Uiso 1 1 calc R U . . .
C9 C 0.6257(5) 0.1193(5) 0.2776(4) 0.053(2) Uani 1 1 d . . . . .
H9A H 0.643507 0.066398 0.270914 0.080 Uiso 1 1 calc R U . . .
H9B H 0.666806 0.140819 0.265888 0.080 Uiso 1 1 calc R U . . .
H9C H 0.621622 0.108558 0.323442 0.080 Uiso 1 1 calc R U . . .
C10 C 0.5514(6) 0.2026(7) 0.1635(4) 0.067(3) Uani 1 1 d . . . . .
H10A H 0.497440 0.244752 0.134954 0.101 Uiso 1 1 calc R U . . .
H10B H 0.592479 0.224432 0.153886 0.101 Uiso 1 1 calc R U . . .
H10C H 0.570837 0.149835 0.156220 0.101 Uiso 1 1 calc R U . . .
C11 C 0.4474(4) -0.0374(4) 0.2387(3) 0.0276(14) Uani 1 1 d . . . . .
C12 C 0.4405(4) -0.1015(4) 0.3013(3) 0.0356(16) Uani 1 1 d . . . . .
H12A H 0.478910 -0.111770 0.338087 0.053 Uiso 1 1 calc R U . . .
H12B H 0.455132 -0.155060 0.296249 0.053 Uiso 1 1 calc R U . . .
H12C H 0.382955 -0.078421 0.309284 0.053 Uiso 1 1 calc R U . . .
C13 C 0.5359(4) -0.0797(4) 0.2249(4) 0.0363(17) Uani 1 1 d . . . . .
H13A H 0.541258 -0.041748 0.183876 0.054 Uiso 1 1 calc R U . . .
H13B H 0.545854 -0.133230 0.221509 0.054 Uiso 1 1 calc R U . . .
H13C H 0.577027 -0.091190 0.260346 0.054 Uiso 1 1 calc R U . . .
C14 C 0.3851(4) -0.0178(5) 0.1807(4) 0.0389(18) Uani 1 1 d . . . . .
H14A H 0.327831 0.008029 0.188618 0.058 Uiso 1 1 calc R U . . .
H14B H 0.396435 -0.070578 0.175443 0.058 Uiso 1 1 calc R U . . .
H14C H 0.391298 0.021661 0.141041 0.058 Uiso 1 1 calc R U . . .
C15 C 0.2633(4) 0.2042(4) 0.3063(3) 0.0221(13) Uani 1 1 d . . . . .
H15 H 0.216567 0.205083 0.281072 0.026 Uiso 1 1 calc R U . . .
C16 C 0.2334(4) 0.0943(4) 0.3958(3) 0.0233(13) Uani 1 1 d . . . . .
C17 C 0.2740(4) 0.1458(4) 0.3772(3) 0.0227(13) Uani 1 1 d . . . . .
C18 C 0.3266(4) 0.1430(4) 0.4248(3) 0.0234(13) Uani 1 1 d . . . . .
H18 H 0.357083 0.174695 0.411777 0.028 Uiso 1 1 calc R U . . .
C19 C 0.3364(4) 0.0960(4) 0.4903(3) 0.0253(14) Uani 1 1 d . . . . .
C20 C 0.2932(4) 0.0472(4) 0.5070(3) 0.0292(15) Uani 1 1 d . . . . .
H20 H 0.299876 0.013383 0.551642 0.035 Uiso 1 1 calc R U . . .
C21 C 0.2409(4) 0.0454(4) 0.4619(3) 0.0273(14) Uani 1 1 d . . . . .
C22 C 0.3905(4) 0.0959(4) 0.5434(3) 0.0287(14) Uani 1 1 d . . . . .
C23 C 0.4275(5) 0.1575(5) 0.5151(3) 0.0407(18) Uani 1 1 d . . . . .
H23A H 0.461650 0.155829 0.550345 0.061 Uiso 1 1 calc R U . . .
H23B H 0.462454 0.140814 0.484130 0.061 Uiso 1 1 calc R U . . .
H23C H 0.382010 0.215192 0.492779 0.061 Uiso 1 1 calc R U . . .
C24 C 0.3366(4) 0.1222(4) 0.5927(3) 0.0363(17) Uani 1 1 d . . . . .
H24A H 0.371061 0.122123 0.626805 0.054 Uiso 1 1 calc R U . . .
H24B H 0.290076 0.179236 0.570345 0.054 Uiso 1 1 calc R U . . .
H24C H 0.314321 0.081791 0.612305 0.054 Uiso 1 1 calc R U . . .
C25 C 0.4632(4) 0.0065(4) 0.5805(3) 0.0397(18) Uani 1 1 d . . . . .
H25A H 0.496989 0.007886 0.614182 0.059 Uiso 1 1 calc R U . . .
H25B H 0.440728 -0.033446 0.600706 0.059 Uiso 1 1 calc R U . . .
H25C H 0.498318 -0.011815 0.550038 0.059 Uiso 1 1 calc R U . . .
C26 C 0.1932(5) -0.0083(5) 0.4839(3) 0.0377(17) Uani 1 1 d . . . . .
C27 C 0.0980(5) 0.0494(5) 0.4615(4) 0.047(2) Uani 1 1 d . . . . .
H27A H 0.080291 0.093419 0.479323 0.071 Uiso 1 1 calc R U . . .
H27B H 0.084865 0.076208 0.413905 0.071 Uiso 1 1 calc R U . . .
H27C H 0.068273 0.015225 0.477078 0.071 Uiso 1 1 calc R U . . .
C28 C 0.2085(6) -0.0532(6) 0.5585(4) 0.059(2) Uani 1 1 d . . . . .
H28A H 0.190631 -0.010679 0.577851 0.088 Uiso 1 1 calc R U . . .
H28B H 0.176416 -0.085358 0.570399 0.088 Uiso 1 1 calc R U . . .
H28C H 0.268307 -0.092059 0.574785 0.088 Uiso 1 1 calc R U . . .
C29 C 0.2224(5) -0.0780(4) 0.4565(4) 0.0432(19) Uani 1 1 d . . . . .
H29A H 0.213626 -0.051863 0.408935 0.065 Uiso 1 1 calc R U . . .
H29B H 0.282051 -0.116667 0.473720 0.065 Uiso 1 1 calc R U . . .
H29C H 0.190161 -0.109966 0.469333 0.065 Uiso 1 1 calc R U . . .
C30 C 0.2388(4) 0.2969(4) 0.2953(3) 0.0217(13) Uani 1 1 d . . . . .
C31 C 0.2125(4) 0.3294(4) 0.3430(3) 0.0218(13) Uani 1 1 d . . . . .
H31 H 0.208165 0.293976 0.383877 0.026 Uiso 1 1 calc R U . . .
C32 C 0.1928(4) 0.4131(4) 0.3311(3) 0.0249(13) Uani 1 1 d . . . . .
H32 H 0.174165 0.434246 0.363905 0.030 Uiso 1 1 calc R U . . .
C33 C 0.1997(4) 0.4669(3) 0.2723(3) 0.0203(13) Uani 1 1 d . . . . .
C34 C 0.2180(4) 0.4366(4) 0.2229(3) 0.0225(13) Uani 1 1 d . . . . .
H34 H 0.217812 0.473412 0.180898 0.027 Uiso 1 1 calc R U . . .
C35 C 0.2367(4) 0.3527(4) 0.2344(3) 0.0229(13) Uani 1 1 d . . . . .
H35 H 0.248249 0.333530 0.199911 0.027 Uiso 1 1 calc R U . . .
C36 C 0.1380(4) 0.6971(4) 0.1661(3) 0.0231(13) Uani 1 1 d . . . . .
C37 C 0.1961(4) 0.6116(4) 0.2016(3) 0.0211(12) Uani 1 1 d . . . . .
C38 C 0.2749(4) 0.5800(4) 0.1844(3) 0.0244(13) Uani 1 1 d . . . . .
H38 H 0.314269 0.522664 0.209077 0.029 Uiso 1 1 calc R U . . .
C39 C 0.2984(4) 0.6281(4) 0.1334(3) 0.0279(14) Uani 1 1 d . . . . .
C40 C 0.2375(4) 0.7120(4) 0.0983(3) 0.0309(15) Uani 1 1 d . . . . .
H40 H 0.251835 0.746049 0.062413 0.037 Uiso 1 1 calc R U . . .
C41 C 0.1581(4) 0.7489(4) 0.1120(3) 0.0253(13) Uani 1 1 d . . . . .
C42 C 0.3869(4) 0.5939(4) 0.1180(4) 0.0418(16) Uani 1 1 d D U . . .
C43 C 0.4110(9) 0.5107(8) 0.1106(9) 0.056(4) Uani 0.638(14) 1 d D U P A 1
H43A H 0.401178 0.471906 0.148444 0.085 Uiso 0.638(14) 1 calc R U P A 1
H43B H 0.377056 0.521240 0.071065 0.085 Uiso 0.638(14) 1 calc R U P A 1
H43C H 0.470390 0.485259 0.107422 0.085 Uiso 0.638(14) 1 calc R U P A 1
C44 C 0.4471(8) 0.5747(11) 0.1781(7) 0.068(4) Uani 0.638(14) 1 d D U P A 1
H44A H 0.433186 0.627423 0.184340 0.102 Uiso 0.638(14) 1 calc R U P A 1
H44B H 0.441186 0.533793 0.216891 0.102 Uiso 0.638(14) 1 calc R U P A 1
H44C H 0.504997 0.550883 0.170957 0.102 Uiso 0.638(14) 1 calc R U P A 1
C45 C 0.4012(10) 0.6564(9) 0.0600(8) 0.082(6) Uani 0.638(14) 1 d D U P A 1
H45A H 0.385090 0.709491 0.066153 0.122 Uiso 0.638(14) 1 calc R U P A 1
H45B H 0.460515 0.631911 0.056519 0.122 Uiso 0.638(14) 1 calc R U P A 1
H45C H 0.367181 0.667892 0.020162 0.122 Uiso 0.638(14) 1 calc R U P A 1
C43X C 0.4372(16) 0.4980(9) 0.1529(14) 0.071(7) Uani 0.362(14) 1 d D U P A 2
H43D H 0.406357 0.470477 0.142597 0.107 Uiso 0.362(14) 1 calc R U P A 2
H43E H 0.491371 0.478827 0.138649 0.107 Uiso 0.362(14) 1 calc R U P A 2
H43F H 0.446407 0.482791 0.199959 0.107 Uiso 0.362(14) 1 calc R U P A 2
C44X C 0.4325(14) 0.6384(16) 0.1327(14) 0.062(6) Uani 0.362(14) 1 d D U P A 2
H44D H 0.398900 0.699982 0.109775 0.094 Uiso 0.362(14) 1 calc R U P A 2
H44E H 0.441649 0.624122 0.179673 0.094 Uiso 0.362(14) 1 calc R U P A 2
H44F H 0.486614 0.620158 0.118363 0.094 Uiso 0.362(14) 1 calc R U P A 2
C45X C 0.3792(13) 0.6149(17) 0.0439(7) 0.052(5) Uani 0.362(14) 1 d D U P A 2
H45D H 0.349735 0.586988 0.032204 0.078 Uiso 0.362(14) 1 calc R U P A 2
H45E H 0.347700 0.676465 0.019937 0.078 Uiso 0.362(14) 1 calc R U P A 2
H45F H 0.435198 0.594404 0.032828 0.078 Uiso 0.362(14) 1 calc R U P A 2
C46 C 0.0955(4) 0.8414(4) 0.0706(3) 0.0282(14) Uani 1 1 d . . . . .
C47 C 0.0764(4) 0.8960(4) 0.1120(3) 0.0372(17) Uani 1 1 d . . . . .
H47A H 0.038370 0.955341 0.084581 0.056 Uiso 1 1 calc R U . . .
H47B H 0.128633 0.891971 0.129711 0.056 Uiso 1 1 calc R U . . .
H47C H 0.049948 0.875052 0.147760 0.056 Uiso 1 1 calc R U . . .
C48 C 0.0160(4) 0.8451(4) 0.0419(3) 0.0328(16) Uani 1 1 d . . . . .
H48A H -0.023714 0.904328 0.015499 0.049 Uiso 1 1 calc R U . . .
H48B H -0.009448 0.821330 0.077202 0.049 Uiso 1 1 calc R U . . .
H48C H 0.030001 0.812116 0.014588 0.049 Uiso 1 1 calc R U . . .
C49 C 0.1311(5) 0.8820(4) 0.0137(4) 0.0446(19) Uani 1 1 d . . . . .
H49A H 0.143893 0.850266 -0.014561 0.067 Uiso 1 1 calc R U . . .
H49B H 0.182404 0.880548 0.030529 0.067 Uiso 1 1 calc R U . . .
H49C H 0.089784 0.941025 -0.011270 0.067 Uiso 1 1 calc R U . . .
C50 C 0.1828(4) 0.5563(3) 0.2652(3) 0.0190(12) Uani 1 1 d . . . . .
H50 H 0.123376 0.586884 0.269849 0.023 Uiso 1 1 calc R U . . .
C51 C 0.2150(4) 0.6284(4) 0.3297(3) 0.0225(13) Uani 1 1 d . . . . .
C52 C 0.2393(4) 0.5538(4) 0.3181(3) 0.0222(13) Uani 1 1 d . . . . .
C53 C 0.3192(4) 0.4878(4) 0.3444(3) 0.0221(13) Uani 1 1 d . . . . .
H53 H 0.335255 0.437228 0.336996 0.026 Uiso 1 1 calc R U . . .
C54 C 0.3765(4) 0.4942(4) 0.3815(3) 0.0264(14) Uani 1 1 d . . . . .
C55 C 0.3505(4) 0.5703(4) 0.3912(3) 0.0305(15) Uani 1 1 d . . . . .
H55 H 0.389338 0.575412 0.416302 0.037 Uiso 1 1 calc R U . . .
C56 C 0.2708(4) 0.6383(4) 0.3659(3) 0.0271(14) Uani 1 1 d . . . . .
C57 C 0.4665(4) 0.4222(4) 0.4107(3) 0.0320(15) Uani 1 1 d . . . . .
C58 C 0.4865(4) 0.3517(4) 0.3858(4) 0.0415(18) Uani 1 1 d . . . . .
H58A H 0.446084 0.329004 0.396336 0.062 Uiso 1 1 calc R U . . .
H58B H 0.482962 0.374635 0.338508 0.062 Uiso 1 1 calc R U . . .
H58C H 0.543145 0.306079 0.406454 0.062 Uiso 1 1 calc R U . . .
C59 C 0.4751(5) 0.3821(6) 0.4849(4) 0.058(2) Uani 1 1 d . . . . .
H59A H 0.462654 0.425582 0.502763 0.087 Uiso 1 1 calc R U . . .
H59B H 0.435625 0.358175 0.495499 0.087 Uiso 1 1 calc R U . . .
H59C H 0.532338 0.336824 0.503886 0.087 Uiso 1 1 calc R U . . .
C60 C 0.5301(4) 0.4569(5) 0.3938(4) 0.046(2) Uani 1 1 d . . . . .
H60A H 0.517811 0.502254 0.409572 0.070 Uiso 1 1 calc R U . . .
H60B H 0.586650 0.411059 0.414457 0.070 Uiso 1 1 calc R U . . .
H60C H 0.526467 0.479615 0.346511 0.070 Uiso 1 1 calc R U . . .
C61 C 0.2469(4) 0.7236(4) 0.3730(4) 0.0374(17) Uani 1 1 d . . . . .
C62 C 0.2230(5) 0.7951(4) 0.3055(4) 0.048(2) Uani 1 1 d . . . . .
H62A H 0.268487 0.779747 0.281100 0.072 Uiso 1 1 calc R U . . .
H62B H 0.213479 0.847768 0.310202 0.072 Uiso 1 1 calc R U . . .
H62C H 0.171742 0.803541 0.282024 0.072 Uiso 1 1 calc R U . . .
C63 C 0.1732(5) 0.7434(5) 0.4103(4) 0.047(2) Uani 1 1 d . . . . .
H63A H 0.125410 0.745352 0.387291 0.070 Uiso 1 1 calc R U . . .
H63B H 0.157075 0.798524 0.413084 0.070 Uiso 1 1 calc R U . . .
H63C H 0.190359 0.699054 0.454274 0.070 Uiso 1 1 calc R U . . .
C64 C 0.3203(5) 0.7202(5) 0.4110(4) 0.052(2) Uani 1 1 d . . . . .
H64A H 0.335774 0.676131 0.454914 0.077 Uiso 1 1 calc R U . . .
H64B H 0.303879 0.775350 0.413603 0.077 Uiso 1 1 calc R U . . .
H64C H 0.368271 0.706852 0.388614 0.077 Uiso 1 1 calc R U . . .
C65 C -0.0561(4) 0.6566(3) 0.3628(3) 0.0223(13) Uani 1 1 d . . . . .
C66 C -0.0873(4) 0.6211(3) 0.3302(3) 0.0215(13) Uani 1 1 d . . . . .
C67 C -0.1501(4) 0.5997(4) 0.3518(3) 0.0244(13) Uani 1 1 d . . . . .
H67 H -0.171720 0.576961 0.328608 0.029 Uiso 1 1 calc R U . . .
C68 C -0.1824(4) 0.6103(4) 0.4063(3) 0.0244(13) Uani 1 1 d . . . . .
C69 C -0.1488(4) 0.6445(4) 0.4382(3) 0.0244(13) Uani 1 1 d . . . . .
H69 H -0.169216 0.651147 0.476010 0.029 Uiso 1 1 calc R U . . .
C70 C -0.0879(4) 0.6694(4) 0.4187(3) 0.0230(13) Uani 1 1 d . . . . .
C71 C -0.2546(4) 0.5901(4) 0.4271(3) 0.0286(14) Uani 1 1 d . . . . .
C72 C -0.2540(5) 0.5185(4) 0.4090(4) 0.0392(17) Uani 1 1 d . . . . .
H72A H -0.301025 0.507716 0.423150 0.059 Uiso 1 1 calc R U . . .
H72B H -0.259159 0.535577 0.361738 0.059 Uiso 1 1 calc R U . . .
H72C H -0.201259 0.466735 0.430476 0.059 Uiso 1 1 calc R U . . .
C73 C -0.3374(4) 0.6713(4) 0.3913(3) 0.0354(16) Uani 1 1 d . . . . .
H73A H -0.384852 0.660280 0.403758 0.053 Uiso 1 1 calc R U . . .
H73B H -0.339641 0.717297 0.403216 0.053 Uiso 1 1 calc R U . . .
H73C H -0.340184 0.687994 0.344245 0.053 Uiso 1 1 calc R U . . .
C74 C -0.2499(4) 0.5617(4) 0.5011(3) 0.0355(16) Uani 1 1 d . . . . .
H74A H -0.296704 0.549210 0.513241 0.053 Uiso 1 1 calc R U . . .
H74B H -0.196903 0.510631 0.523270 0.053 Uiso 1 1 calc R U . . .
H74C H -0.253240 0.607246 0.514097 0.053 Uiso 1 1 calc R U . . .
C75 C -0.0542(4) 0.7066(4) 0.4568(3) 0.0251(14) Uani 1 1 d . . . . .
C76 C -0.0974(4) 0.7133(4) 0.5156(3) 0.0324(15) Uani 1 1 d . . . . .
H76A H -0.157580 0.750599 0.500390 0.049 Uiso 1 1 calc R U . . .
H76B H -0.088115 0.656719 0.545223 0.049 Uiso 1 1 calc R U . . .
H76C H -0.073776 0.736878 0.538514 0.049 Uiso 1 1 calc R U . . .
C77 C 0.0392(4) 0.6479(4) 0.4838(3) 0.0338(16) Uani 1 1 d . . . . .
H77A H 0.060921 0.671356 0.508057 0.051 Uiso 1 1 calc R U . . .
H77B H 0.047046 0.591523 0.512854 0.051 Uiso 1 1 calc R U . . .
H77C H 0.069340 0.643027 0.447808 0.051 Uiso 1 1 calc R U . . .
C78 C -0.0699(4) 0.7974(4) 0.4133(3) 0.0317(15) Uani 1 1 d . . . . .
H78A H -0.130028 0.833541 0.396699 0.048 Uiso 1 1 calc R U . . .
H78B H -0.049512 0.820420 0.438879 0.048 Uiso 1 1 calc R U . . .
H78C H -0.040092 0.795793 0.376748 0.048 Uiso 1 1 calc R U . . .
C79 C -0.0619(4) 0.6140(3) 0.2666(3) 0.0218(13) Uani 1 1 d . . . . .
H79 H -0.013828 0.627723 0.260033 0.026 Uiso 1 1 calc R U . . .
C80 C -0.1474(4) 0.7700(4) 0.1963(3) 0.0221(13) Uani 1 1 d . . . . .
C81 C -0.1368(4) 0.6866(4) 0.2137(3) 0.0203(12) Uani 1 1 d . . . . .
C82 C -0.1998(4) 0.6742(4) 0.1907(3) 0.0233(13) Uani 1 1 d . . . . .
H82 H -0.191367 0.617743 0.201181 0.028 Uiso 1 1 calc R U . . .
C83 C -0.2754(4) 0.7417(4) 0.1527(3) 0.0256(14) Uani 1 1 d . . . . .
C84 C -0.2845(4) 0.8242(4) 0.1369(3) 0.0246(13) Uani 1 1 d . . . . .
H84 H -0.335547 0.871127 0.110953 0.030 Uiso 1 1 calc R U . . .
C85 C -0.2221(4) 0.8405(4) 0.1574(3) 0.0224(13) Uani 1 1 d . . . . .
C86 C -0.3448(4) 0.7243(4) 0.1318(3) 0.0294(14) Uani 1 1 d . . . . .
C87 C -0.3758(4) 0.6841(5) 0.1928(4) 0.0385(17) Uani 1 1 d . . . . .
H87A H -0.420388 0.672666 0.179917 0.058 Uiso 1 1 calc R U . . .
H87B H -0.329210 0.630731 0.222343 0.058 Uiso 1 1 calc R U . . .
H87C H -0.397578 0.723308 0.215002 0.058 Uiso 1 1 calc R U . . .
C88 C -0.3106(4) 0.6618(4) 0.0971(3) 0.0379(17) Uani 1 1 d . . . . .
H88A H -0.355543 0.650992 0.083853 0.057 Uiso 1 1 calc R U . . .
H88B H -0.290259 0.686662 0.058525 0.057 Uiso 1 1 calc R U . . .
H88C H -0.264569 0.608205 0.126848 0.057 Uiso 1 1 calc R U . . .
C89 C -0.4199(4) 0.8059(5) 0.0846(4) 0.0445(19) Uani 1 1 d . . . . .
H89A H -0.462719 0.791711 0.072600 0.067 Uiso 1 1 calc R U . . .
H89B H -0.443619 0.846000 0.105878 0.067 Uiso 1 1 calc R U . . .
H89C H -0.401196 0.831837 0.045451 0.067 Uiso 1 1 calc R U . . .
C90 C -0.2370(4) 0.9329(4) 0.1416(3) 0.0273(14) Uani 1 1 d . . . . .
C91 C -0.1681(4) 0.9493(4) 0.1082(4) 0.0409(18) Uani 1 1 d . . . . .
H91A H -0.113477 0.908364 0.136206 0.061 Uiso 1 1 calc R U . . .
H91B H -0.169146 0.942904 0.066612 0.061 Uiso 1 1 calc R U . . .
H91C H -0.177802 1.007095 0.100564 0.061 Uiso 1 1 calc R U . . .
C92 C -0.2388(4) 0.9470(4) 0.2054(4) 0.0361(17) Uani 1 1 d . . . . .
H92A H -0.282951 0.936376 0.226461 0.054 Uiso 1 1 calc R U . . .
H92B H -0.184563 0.907801 0.234481 0.054 Uiso 1 1 calc R U . . .
H92C H -0.250090 1.005620 0.196072 0.054 Uiso 1 1 calc R U . . .
C93 C -0.3204(4) 0.9989(4) 0.0954(3) 0.0365(16) Uani 1 1 d . . . . .
H93A H -0.366427 0.990701 0.114891 0.055 Uiso 1 1 calc R U . . .
H93B H -0.328380 1.056117 0.087867 0.055 Uiso 1 1 calc R U . . .
H93C H -0.319723 0.991927 0.053915 0.055 Uiso 1 1 calc R U . . .
C94 C -0.0347(4) 0.5286(4) 0.2614(3) 0.0218(13) Uani 1 1 d . . . . .
C95 C -0.0159(4) 0.5230(4) 0.2024(3) 0.0242(13) Uani 1 1 d . . . . .
H95 H -0.017617 0.571012 0.167935 0.029 Uiso 1 1 calc R U . . .
C96 C 0.0052(4) 0.4486(4) 0.1927(3) 0.0241(13) Uani 1 1 d . . . . .
H96 H 0.017035 0.446808 0.151677 0.029 Uiso 1 1 calc R U . . .
C97 C 0.0094(4) 0.3766(4) 0.2424(3) 0.0202(12) Uani 1 1 d . . . . .
C98 C -0.0035(4) 0.3804(4) 0.3030(3) 0.0225(13) Uani 1 1 d . . . . .
H98 H 0.002652 0.331058 0.338490 0.027 Uiso 1 1 calc R U . . .
C99 C -0.0254(4) 0.4557(4) 0.3121(3) 0.0238(13) Uani 1 1 d . . . . .
H99 H -0.033998 0.456836 0.353738 0.029 Uiso 1 1 calc R U . . .
C100 C 0.0262(4) 0.2950(3) 0.2327(3) 0.0181(12) Uani 1 1 d . . . . .
H100 H 0.082894 0.250171 0.258357 0.022 Uiso 1 1 calc R U . . .
C101 C -0.0153(4) 0.1779(3) 0.2634(3) 0.0198(12) Uani 1 1 d . . . . .
C102 C -0.0364(4) 0.2618(4) 0.2562(3) 0.0201(12) Uani 1 1 d . . . . .
C103 C -0.1166(4) 0.3131(4) 0.2605(3) 0.0283(14) Uani 1 1 d . . . . .
H103 H -0.131468 0.369784 0.255442 0.034 Uiso 1 1 calc R U . . .
C104 C -0.1761(4) 0.2839(4) 0.2720(4) 0.0370(17) Uani 1 1 d . . . . .
C105 C -0.1538(4) 0.2014(4) 0.2761(4) 0.0353(16) Uani 1 1 d . . . . .
H105 H -0.194928 0.181805 0.282727 0.042 Uiso 1 1 calc R U . . .
C106 C -0.0747(4) 0.1470(4) 0.2709(3) 0.0249(13) Uani 1 1 d . . . . .
C107 C -0.0536(4) 0.0588(4) 0.2711(3) 0.0271(14) Uani 1 1 d D . . . .
C108 C -0.0220(4) 0.0530(4) 0.2080(3) 0.0347(16) Uani 1 1 d D . . . .
H10D H -0.062198 0.101721 0.170380 0.052 Uiso 1 1 calc R U . . .
H10E H -0.016175 0.000284 0.205353 0.052 Uiso 1 1 calc R U . . .
H10F H 0.032473 0.053194 0.208254 0.052 Uiso 1 1 calc R U . . .
C109 C 0.0131(4) -0.0118(4) 0.3309(3) 0.0350(16) Uani 1 1 d D . . . .
H10G H 0.023250 -0.067386 0.331768 0.053 Uiso 1 1 calc R U . . .
H10H H -0.006726 -0.006139 0.370586 0.053 Uiso 1 1 calc R U . . .
H10I H 0.065257 -0.006889 0.328400 0.053 Uiso 1 1 calc R U . . .
C110 C -0.1310(4) 0.0427(4) 0.2737(4) 0.0348(16) Uani 1 1 d D . . . .
H11G H -0.174239 0.085831 0.235560 0.052 Uiso 1 1 calc R U . . .
H11H H -0.152805 0.045791 0.313335 0.052 Uiso 1 1 calc R U . . .
H11I H -0.115047 -0.013793 0.273807 0.052 Uiso 1 1 calc R U . . .
C111 C -0.2704(7) 0.3426(7) 0.2659(6) 0.040(3) Uani 0.651(11) 1 d D U P B 1
C112 C -0.3000(10) 0.2970(9) 0.3257(7) 0.057(4) Uani 0.651(11) 1 d D U P B 1
H11A H -0.264937 0.283855 0.365607 0.086 Uiso 0.651(11) 1 calc R U P B 1
H11B H -0.358484 0.334080 0.325320 0.086 Uiso 0.651(11) 1 calc R U P B 1
H11C H -0.295458 0.244239 0.324047 0.086 Uiso 0.651(11) 1 calc R U P B 1
C113 C -0.3246(8) 0.3636(8) 0.2032(6) 0.062(4) Uani 0.651(11) 1 d D U P B 1
H11D H -0.305358 0.392459 0.165709 0.093 Uiso 0.651(11) 1 calc R U P B 1
H11E H -0.320072 0.311017 0.201259 0.093 Uiso 0.651(11) 1 calc R U P B 1
H11F H -0.383098 0.400858 0.202532 0.093 Uiso 0.651(11) 1 calc R U P B 1
C114 C -0.2794(13) 0.4251(8) 0.2725(9) 0.065(4) Uani 0.651(11) 1 d D U P B 1
H11J H -0.244108 0.409952 0.312980 0.098 Uiso 0.651(11) 1 calc R U P B 1
H11K H -0.261647 0.456756 0.235461 0.098 Uiso 0.651(11) 1 calc R U P B 1
H11L H -0.337942 0.460347 0.273201 0.098 Uiso 0.651(11) 1 calc R U P B 1
C11X C -0.2545(13) 0.3394(13) 0.2960(10) 0.048(5) Uani 0.349(11) 1 d D U P B 2
C12X C -0.3217(16) 0.3100(18) 0.2916(15) 0.059(6) Uani 0.349(11) 1 d D U P B 2
H12D H -0.301068 0.250806 0.321943 0.089 Uiso 0.349(11) 1 calc R U P B 2
H12E H -0.373016 0.345981 0.302777 0.089 Uiso 0.349(11) 1 calc R U P B 2
H12F H -0.333770 0.314562 0.247159 0.089 Uiso 0.349(11) 1 calc R U P B 2
C13X C -0.289(3) 0.4320(18) 0.2479(16) 0.080(9) Uani 0.349(11) 1 d D U P B 2
H13D H -0.300234 0.435661 0.203685 0.120 Uiso 0.349(11) 1 calc R U P B 2
H13E H -0.340953 0.467064 0.258928 0.120 Uiso 0.349(11) 1 calc R U P B 2
H13F H -0.247680 0.452356 0.250422 0.120 Uiso 0.349(11) 1 calc R U P B 2
C14X C -0.2350(17) 0.3279(18) 0.3670(10) 0.086(8) Uani 0.349(11) 1 d D U P B 2
H14D H -0.213259 0.267759 0.395571 0.129 Uiso 0.349(11) 1 calc R U P B 2
H14E H -0.193019 0.346893 0.371076 0.129 Uiso 0.349(11) 1 calc R U P B 2
H14F H -0.286293 0.361602 0.379582 0.129 Uiso 0.349(11) 1 calc R U P B 2
C115 C 0.0913(4) 0.2494(4) 0.1405(3) 0.0225(13) Uani 1 1 d . . . . .
C116 C 0.0261(4) 0.3036(4) 0.1619(3) 0.0199(12) Uani 1 1 d . . . . .
C117 C -0.0468(4) 0.3666(4) 0.1167(3) 0.0239(13) Uani 1 1 d . . . . .
H117 H -0.092483 0.401210 0.131406 0.029 Uiso 1 1 calc R U . . .
C118 C -0.0546(4) 0.3802(4) 0.0512(3) 0.0253(13) Uani 1 1 d . . . . .
C119 C 0.0145(4) 0.3279(4) 0.0320(3) 0.0296(14) Uani 1 1 d . . . . .
H119 H 0.011020 0.337192 -0.012811 0.036 Uiso 1 1 calc R U . . .
C120 C 0.0873(4) 0.2637(4) 0.0741(3) 0.0261(14) Uani 1 1 d . . . . .
C121 C -0.1343(4) 0.4491(4) 0.0018(3) 0.0319(15) Uani 1 1 d . . . . .
C122 C -0.2011(5) 0.5000(5) 0.0328(4) 0.055(2) Uani 1 1 d . . . . .
H12G H -0.216353 0.461667 0.066748 0.082 Uiso 1 1 calc R U . . .
H12H H -0.250730 0.542997 -0.000507 0.082 Uiso 1 1 calc R U . . .
H12I H -0.179034 0.528010 0.052040 0.082 Uiso 1 1 calc R U . . .
C123 C -0.1122(5) 0.5107(5) -0.0517(4) 0.0469(19) Uani 1 1 d . . . . .
H12J H -0.163260 0.555977 -0.082572 0.070 Uiso 1 1 calc R U . . .
H12K H -0.072863 0.479845 -0.074516 0.070 Uiso 1 1 calc R U . . .
H12L H -0.086382 0.535593 -0.031988 0.070 Uiso 1 1 calc R U . . .
C124 C -0.1709(5) 0.4075(5) -0.0293(4) 0.0448(19) Uani 1 1 d . . . . .
H12M H -0.181133 0.364861 0.004845 0.067 Uiso 1 1 calc R U . . .
H12N H -0.131260 0.380142 -0.053746 0.067 Uiso 1 1 calc R U . . .
H12O H -0.223796 0.451015 -0.058829 0.067 Uiso 1 1 calc R U . . .
C125 C 0.1617(4) 0.2094(4) 0.0484(3) 0.0294(15) Uani 1 1 d . . . . .
C126 C 0.2416(4) 0.2125(5) 0.0699(3) 0.0363(16) Uani 1 1 d . . . . .
H12P H 0.287135 0.183093 0.050104 0.054 Uiso 1 1 calc R U . . .
H12Q H 0.257722 0.184662 0.117373 0.054 Uiso 1 1 calc R U . . .
H12R H 0.230832 0.271855 0.055879 0.054 Uiso 1 1 calc R U . . .
C127 C 0.1746(4) 0.1167(4) 0.0744(3) 0.0380(17) Uani 1 1 d . . . . .
H12S H 0.124002 0.115860 0.058739 0.057 Uiso 1 1 calc R U . . .
H12T H 0.185658 0.092953 0.122007 0.057 Uiso 1 1 calc R U . . .
H12U H 0.222246 0.082509 0.058720 0.057 Uiso 1 1 calc R U . . .
C128 C 0.1450(5) 0.2434(5) -0.0260(3) 0.0426(19) Uani 1 1 d . . . . .
H12V H 0.193748 0.209191 -0.040757 0.064 Uiso 1 1 calc R U . . .
H12W H 0.134864 0.302659 -0.044022 0.064 Uiso 1 1 calc R U . . .
H12X H 0.095733 0.239935 -0.040954 0.064 Uiso 1 1 calc R U . . .

loop_
_atom_site_aniso_label
_atom_site_aniso_U_11
_atom_site_aniso_U_22
_atom_site_aniso_U_33
_atom_site_aniso_U_23
_atom_site_aniso_U_13
_atom_site_aniso_U_12
W1 0.02148(14) 0.01993(12) 0.02231(14) -0.01240(11) 0.00650(10) -0.00843(10)
W2 0.02396(14) 0.01898(12) 0.02303(14) -0.01176(11) 0.00681(11) -0.00917(11)
O1 0.023(2) 0.027(2) 0.038(3) -0.020(2) 0.010(2) -0.0132(19)
O2 0.019(2) 0.023(2) 0.031(2) -0.0135(19) 0.0048(18) -0.0085(18)
O3 0.031(2) 0.022(2) 0.018(2) -0.0125(18) 0.0060(18) -0.0117(19)
O4 0.027(2) 0.0162(19) 0.014(2) -0.0030(16) 0.0046(17) -0.0076(17)
O5 0.032(3) 0.023(2) 0.026(2) -0.0148(19) 0.0046(19) -0.0155(19)
O6 0.025(2) 0.026(2) 0.033(3) -0.017(2) 0.0087(19) -0.0130(19)
O7 0.034(3) 0.035(2) 0.024(2) -0.017(2) 0.016(2) -0.022(2)
O8 0.033(2) 0.021(2) 0.021(2) -0.0111(18) 0.0090(18) -0.0152(19)
O9 0.025(2) 0.0184(19) 0.027(2) -0.0124(18) 0.0090(18) -0.0123(18)
O10 0.028(2) 0.0165(19) 0.021(2) -0.0079(17) 0.0077(18) -0.0085(18)
C1 0.016(3) 0.022(3) 0.023(3) -0.008(3) 0.002(2) -0.006(2)
C2 0.023(3) 0.019(3) 0.022(3) -0.008(3) 0.003(3) -0.008(3)
C3 0.026(3) 0.019(3) 0.029(4) -0.012(3) 0.004(3) -0.006(3)
C4 0.021(3) 0.026(3) 0.033(4) -0.013(3) 0.004(3) -0.007(3)
C5 0.020(3) 0.031(3) 0.035(4) -0.018(3) 0.010(3) -0.008(3)
C6 0.023(3) 0.028(3) 0.023(3) -0.012(3) 0.006(3) -0.010(3)
C7 0.030(4) 0.033(4) 0.050(5) -0.020(3) 0.016(3) -0.018(3)
C8 0.049(6) 0.057(5) 0.168(11) -0.071(7) 0.057(6) -0.037(5)
C9 0.043(5) 0.052(5) 0.075(6) -0.029(5) 0.016(4) -0.027(4)
C10 0.070(7) 0.096(7) 0.053(6) -0.017(5) 0.019(5) -0.062(6)
C11 0.025(3) 0.030(3) 0.034(4) -0.021(3) 0.010(3) -0.011(3)
C12 0.036(4) 0.029(3) 0.044(4) -0.020(3) 0.014(3) -0.012(3)
C13 0.036(4) 0.031(4) 0.045(4) -0.024(3) 0.016(3) -0.011(3)
C14 0.038(4) 0.042(4) 0.044(4) -0.029(4) 0.010(3) -0.015(3)
C15 0.021(3) 0.021(3) 0.025(3) -0.013(3) 0.007(3) -0.007(2)
C16 0.023(3) 0.026(3) 0.026(3) -0.015(3) 0.011(3) -0.011(3)
C17 0.021(3) 0.022(3) 0.023(3) -0.012(3) 0.004(3) -0.005(3)
C18 0.022(3) 0.019(3) 0.026(3) -0.012(3) 0.004(3) -0.004(2)
C19 0.028(4) 0.023(3) 0.026(3) -0.013(3) 0.006(3) -0.010(3)
C20 0.037(4) 0.022(3) 0.021(3) -0.009(3) 0.001(3) -0.007(3)
C21 0.036(4) 0.026(3) 0.026(3) -0.015(3) 0.009(3) -0.016(3)
C22 0.030(4) 0.028(3) 0.025(3) -0.013(3) 0.000(3) -0.008(3)
C23 0.045(5) 0.053(5) 0.031(4) -0.018(4) 0.000(3) -0.028(4)
C24 0.038(4) 0.035(4) 0.035(4) -0.021(3) 0.001(3) -0.010(3)
C25 0.037(4) 0.040(4) 0.029(4) -0.014(3) 0.001(3) -0.006(3)
C26 0.053(5) 0.043(4) 0.030(4) -0.015(3) 0.013(4) -0.031(4)
C27 0.068(6) 0.069(5) 0.043(5) -0.034(4) 0.031(4) -0.054(5)
C28 0.107(8) 0.073(6) 0.026(4) -0.017(4) 0.021(5) -0.068(6)
C29 0.071(6) 0.035(4) 0.033(4) -0.011(3) 0.007(4) -0.034(4)
C30 0.020(3) 0.021(3) 0.023(3) -0.013(3) 0.004(3) -0.005(2)
C31 0.025(3) 0.019(3) 0.020(3) -0.007(2) 0.008(3) -0.010(3)
C32 0.027(3) 0.024(3) 0.026(3) -0.016(3) 0.010(3) -0.010(3)
C33 0.022(3) 0.015(3) 0.024(3) -0.010(2) 0.001(3) -0.007(2)
C34 0.030(4) 0.021(3) 0.017(3) -0.008(3) 0.004(3) -0.011(3)
C35 0.027(3) 0.026(3) 0.020(3) -0.014(3) 0.005(3) -0.011(3)
C36 0.026(3) 0.025(3) 0.021(3) -0.012(3) 0.006(3) -0.012(3)
C37 0.025(3) 0.020(3) 0.018(3) -0.008(2) 0.002(2) -0.009(3)
C38 0.025(3) 0.020(3) 0.025(3) -0.012(3) 0.004(3) -0.006(3)
C39 0.028(4) 0.026(3) 0.029(4) -0.011(3) 0.008(3) -0.011(3)
C40 0.031(4) 0.031(3) 0.027(4) -0.008(3) 0.010(3) -0.012(3)
C41 0.025(3) 0.024(3) 0.023(3) -0.006(3) 0.002(3) -0.011(3)
C42 0.032(4) 0.039(4) 0.045(4) -0.012(3) 0.018(3) -0.011(3)
C43 0.035(8) 0.052(6) 0.077(10) -0.035(7) 0.028(7) -0.007(6)
C44 0.032(7) 0.090(11) 0.082(8) -0.041(7) 0.012(6) -0.022(7)
C45 0.050(9) 0.064(8) 0.089(8) 0.002(7) 0.046(7) -0.015(7)
C43X 0.038(13) 0.047(6) 0.079(13) 0.002(9) 0.034(12) 0.002(8)
C44X 0.029(11) 0.089(12) 0.076(14) -0.035(12) 0.019(10) -0.030(10)
C45X 0.034(11) 0.064(13) 0.049(6) -0.020(8) 0.024(8) -0.017(9)
C46 0.027(4) 0.023(3) 0.024(3) 0.000(3) 0.008(3) -0.009(3)
C47 0.038(4) 0.028(3) 0.038(4) -0.008(3) 0.005(3) -0.013(3)
C48 0.036(4) 0.027(3) 0.022(4) -0.002(3) 0.001(3) -0.008(3)
C49 0.038(4) 0.027(4) 0.040(4) 0.005(3) 0.010(4) -0.005(3)
C50 0.018(3) 0.015(3) 0.021(3) -0.008(2) 0.005(2) -0.004(2)
C51 0.020(3) 0.023(3) 0.025(3) -0.011(3) 0.007(3) -0.009(3)
C52 0.026(3) 0.025(3) 0.017(3) -0.010(3) 0.007(3) -0.011(3)
C53 0.022(3) 0.023(3) 0.020(3) -0.009(3) 0.006(2) -0.008(3)
C54 0.025(3) 0.035(3) 0.019(3) -0.011(3) 0.007(3) -0.013(3)
C55 0.028(4) 0.040(4) 0.029(4) -0.017(3) 0.006(3) -0.017(3)
C56 0.032(4) 0.030(3) 0.024(3) -0.016(3) 0.007(3) -0.015(3)
C57 0.021(3) 0.037(4) 0.032(4) -0.014(3) 0.004(3) -0.008(3)
C58 0.033(4) 0.033(4) 0.049(5) -0.015(4) -0.002(3) -0.008(3)
C59 0.029(4) 0.077(6) 0.035(5) -0.014(4) -0.003(4) -0.003(4)
C60 0.029(4) 0.055(5) 0.067(6) -0.040(5) 0.017(4) -0.017(4)
C61 0.035(4) 0.035(4) 0.046(5) -0.024(4) 0.000(3) -0.013(3)
C62 0.049(5) 0.033(4) 0.071(6) -0.023(4) 0.010(4) -0.023(4)
C63 0.047(5) 0.047(4) 0.058(5) -0.041(4) 0.007(4) -0.015(4)
C64 0.042(5) 0.049(5) 0.081(6) -0.043(5) 0.001(4) -0.021(4)
C65 0.027(3) 0.017(3) 0.023(3) -0.010(3) 0.005(3) -0.009(3)
C66 0.027(3) 0.018(3) 0.017(3) -0.008(2) 0.005(2) -0.007(3)
C67 0.029(3) 0.025(3) 0.021(3) -0.012(3) 0.005(3) -0.011(3)
C68 0.024(3) 0.020(3) 0.024(3) -0.008(3) 0.005(3) -0.005(3)
C69 0.029(4) 0.024(3) 0.016(3) -0.009(3) 0.006(3) -0.008(3)
C70 0.028(3) 0.022(3) 0.017(3) -0.010(3) 0.005(3) -0.008(3)
C71 0.030(4) 0.026(3) 0.026(3) -0.009(3) 0.010(3) -0.011(3)
C72 0.043(4) 0.040(4) 0.044(4) -0.021(4) 0.018(4) -0.023(4)
C73 0.032(4) 0.043(4) 0.031(4) -0.016(3) 0.013(3) -0.016(3)
C74 0.039(4) 0.041(4) 0.032(4) -0.014(3) 0.014(3) -0.022(3)
C75 0.029(4) 0.029(3) 0.020(3) -0.014(3) 0.006(3) -0.012(3)
C76 0.039(4) 0.040(4) 0.022(3) -0.018(3) 0.009(3) -0.017(3)
C77 0.033(4) 0.043(4) 0.029(4) -0.018(3) 0.004(3) -0.017(3)
C78 0.040(4) 0.030(3) 0.033(4) -0.021(3) 0.006(3) -0.015(3)
C79 0.030(3) 0.020(3) 0.020(3) -0.012(3) 0.008(3) -0.012(3)
C80 0.025(3) 0.023(3) 0.020(3) -0.011(3) 0.009(3) -0.010(3)
C81 0.027(3) 0.022(3) 0.020(3) -0.014(3) 0.010(3) -0.013(3)
C82 0.032(4) 0.025(3) 0.020(3) -0.015(3) 0.011(3) -0.014(3)
C83 0.030(4) 0.030(3) 0.022(3) -0.015(3) 0.011(3) -0.014(3)
C84 0.025(3) 0.024(3) 0.020(3) -0.010(3) 0.006(3) -0.007(3)
C85 0.025(3) 0.023(3) 0.019(3) -0.010(3) 0.009(3) -0.009(3)
C86 0.028(4) 0.033(3) 0.036(4) -0.021(3) 0.007(3) -0.016(3)
C87 0.032(4) 0.053(5) 0.042(4) -0.025(4) 0.014(3) -0.024(4)
C88 0.042(4) 0.045(4) 0.036(4) -0.026(4) 0.009(3) -0.020(4)
C89 0.031(4) 0.050(5) 0.055(5) -0.028(4) -0.004(4) -0.016(4)
C90 0.026(3) 0.022(3) 0.036(4) -0.015(3) 0.012(3) -0.010(3)
C91 0.037(4) 0.030(4) 0.049(5) -0.005(3) 0.013(4) -0.018(3)
C92 0.036(4) 0.026(3) 0.053(5) -0.026(3) 0.012(3) -0.012(3)
C93 0.033(4) 0.025(3) 0.041(4) -0.009(3) 0.007(3) -0.009(3)
C94 0.024(3) 0.019(3) 0.026(3) -0.013(3) 0.009(3) -0.011(3)
C95 0.033(4) 0.022(3) 0.022(3) -0.011(3) 0.013(3) -0.015(3)
C96 0.032(4) 0.029(3) 0.018(3) -0.013(3) 0.014(3) -0.016(3)
C97 0.017(3) 0.023(3) 0.021(3) -0.012(3) 0.004(2) -0.007(2)
C98 0.029(3) 0.020(3) 0.016(3) -0.007(2) 0.005(3) -0.009(3)
C99 0.029(3) 0.027(3) 0.021(3) -0.016(3) 0.006(3) -0.013(3)
C100 0.018(3) 0.018(3) 0.017(3) -0.006(2) 0.004(2) -0.007(2)
C101 0.022(3) 0.020(3) 0.018(3) -0.009(2) 0.006(2) -0.009(2)
C102 0.027(3) 0.023(3) 0.017(3) -0.010(3) 0.007(2) -0.015(3)
C103 0.032(4) 0.023(3) 0.037(4) -0.017(3) 0.015(3) -0.014(3)
C104 0.023(4) 0.029(3) 0.070(5) -0.027(4) 0.023(3) -0.016(3)
C105 0.032(4) 0.030(3) 0.049(5) -0.016(3) 0.017(3) -0.018(3)
C106 0.023(3) 0.025(3) 0.028(3) -0.014(3) 0.007(3) -0.009(3)
C107 0.029(4) 0.024(3) 0.036(4) -0.016(3) 0.013(3) -0.015(3)
C108 0.047(4) 0.035(4) 0.043(4) -0.028(3) 0.020(3) -0.026(3)
C109 0.039(4) 0.026(3) 0.044(4) -0.012(3) 0.007(3) -0.019(3)
C110 0.034(4) 0.031(3) 0.052(5) -0.023(3) 0.015(3) -0.020(3)
C111 0.029(5) 0.029(5) 0.077(6) -0.027(5) 0.021(5) -0.020(4)
C112 0.042(8) 0.046(7) 0.086(7) -0.033(7) 0.043(7) -0.016(6)
C113 0.031(7) 0.054(8) 0.085(7) -0.019(6) 0.002(6) -0.012(6)
C114 0.051(9) 0.032(6) 0.125(12) -0.050(7) 0.042(8) -0.014(6)
C11X 0.035(8) 0.047(7) 0.070(8) -0.041(7) 0.021(8) -0.011(6)
C12X 0.032(11) 0.053(10) 0.089(14) -0.029(11) 0.022(10) -0.013(8)
C13X 0.043(13) 0.066(11) 0.113(14) -0.016(10) 0.035(13) -0.024(9)
C14X 0.069(14) 0.109(15) 0.079(9) -0.066(10) 0.024(10) -0.016(12)
C115 0.028(3) 0.021(3) 0.024(3) -0.013(3) 0.008(3) -0.012(3)
C116 0.027(3) 0.022(3) 0.016(3) -0.010(2) 0.007(2) -0.014(3)
C117 0.028(3) 0.023(3) 0.022(3) -0.011(3) 0.008(3) -0.011(3)
C118 0.030(4) 0.025(3) 0.019(3) -0.007(3) 0.004(3) -0.013(3)
C119 0.039(4) 0.037(4) 0.017(3) -0.012(3) 0.008(3) -0.020(3)
C120 0.034(4) 0.031(3) 0.019(3) -0.013(3) 0.009(3) -0.017(3)
C121 0.033(4) 0.037(4) 0.019(3) -0.011(3) 0.000(3) -0.010(3)
C122 0.036(5) 0.059(5) 0.031(4) -0.018(4) -0.010(3) 0.011(4)
C123 0.048(5) 0.046(4) 0.035(4) -0.002(4) -0.005(4) -0.022(4)
C124 0.045(5) 0.054(5) 0.035(4) -0.017(4) 0.000(4) -0.023(4)
C125 0.028(4) 0.038(4) 0.021(3) -0.018(3) 0.009(3) -0.009(3)
C126 0.033(4) 0.048(4) 0.030(4) -0.017(3) 0.011(3) -0.019(3)
C127 0.037(4) 0.043(4) 0.038(4) -0.033(4) 0.009(3) -0.009(3)
C128 0.040(4) 0.052(5) 0.029(4) -0.022(4) 0.013(3) -0.010(4)

loop_
_atom_type_symbol
_atom_type_description
_atom_type_scat_dispersion_real
_atom_type_scat_dispersion_imag
_atom_type_scat_source
C C 0.0033 0.0016 'International Tables Vol C Tables 4.2.6.8 and 6.1.1.4'
H H 0.0000 0.0000 'International Tables Vol C Tables 4.2.6.8 and 6.1.1.4'
O O 0.0106 0.0060 'International Tables Vol C Tables 4.2.6.8 and 6.1.1.4'
W W -0.8490 6.8722 'International Tables Vol C Tables 4.2.6.8 and 6.1.1.4'

loop_
_geom_angle_atom_site_label_1
_geom_angle_atom_site_label_2
_geom_angle_atom_site_label_3
_geom_angle
O1 W1 O2 93.43(18)
O1 W1 O9 93.72(17)
O2 W1 O9 172.84(16)
O1 W1 O3 116.58(19)
O2 W1 O3 89.82(17)
O9 W1 O3 87.31(17)
O1 W1 O10 117.45(18)
O2 W1 O10 86.63(18)
O9 W1 O10 89.74(17)
O3 W1 O10 125.97(16)
O6 W2 O8 95.02(18)
O6 W2 O5 95.47(18)
O8 W2 O5 169.51(16)
O6 W2 O7 111.45(18)
O8 W2 O7 90.16(18)
O5 W2 O7 86.34(18)
O6 W2 O4 113.08(18)
O8 W2 O4 86.43(17)
O5 W2 O4 89.13(17)
O7 W2 O4 135.47(16)
C1 O2 W1 151.9(4)
C16 O3 W1 138.0(4)
C36 O4 W2 134.1(3)
C51 O5 W2 158.0(4)
C65 O7 W2 137.3(4)
C80 O8 W2 156.1(4)
C101 O9 W1 155.4(3)
C115 O10 W1 135.2(4)
O2 C1 C2 118.2(5)
O2 C1 C6 119.9(5)
C2 C1 C6 121.8(6)
C3 C2 C1 118.7(5)
C3 C2 C15 123.2(5)
C1 C2 C15 118.0(5)
C2 C3 C4 121.6(5)
C2 C3 H3 119.2
C4 C3 H3 119.2
C3 C4 C5 117.3(6)
C3 C4 C7 121.7(5)
C5 C4 C7 121.1(5)
C6 C5 C4 124.2(6)
C6 C5 H5 117.9
C4 C5 H5 117.9
C5 C6 C1 116.1(5)
C5 C6 C11 122.4(5)
C1 C6 C11 121.4(5)
C9 C7 C8 109.2(7)
C9 C7 C4 110.8(6)
C8 C7 C4 112.0(6)
C9 C7 C10 107.7(6)
C8 C7 C10 108.5(7)
C4 C7 C10 108.5(6)
C7 C8 H8A 109.5
C7 C8 H8B 109.5
H8A C8 H8B 109.5
C7 C8 H8C 109.5
H8A C8 H8C 109.5
H8B C8 H8C 109.5
C7 C9 H9A 109.5
C7 C9 H9B 109.5
H9A C9 H9B 109.5
C7 C9 H9C 109.5
H9A C9 H9C 109.5
H9B C9 H9C 109.5
C7 C10 H10A 109.5
C7 C10 H10B 109.5
H10A C10 H10B 109.5
C7 C10 H10C 109.5
H10A C10 H10C 109.5
H10B C10 H10C 109.5
C13 C11 C14 107.5(5)
C13 C11 C12 107.4(5)
C14 C11 C12 110.3(6)
C13 C11 C6 111.0(5)
C14 C11 C6 110.4(5)
C12 C11 C6 110.1(5)
C11 C12 H12A 109.5
C11 C12 H12B 109.5
H12A C12 H12B 109.5
C11 C12 H12C 109.5
H12A C12 H12C 109.5
H12B C12 H12C 109.5
C11 C13 H13A 109.5
C11 C13 H13B 109.5
H13A C13 H13B 109.5
C11 C13 H13C 109.5
H13A C13 H13C 109.5
H13B C13 H13C 109.5
C11 C14 H14A 109.5
C11 C14 H14B 109.5
H14A C14 H14B 109.5
C11 C14 H14C 109.5
H14A C14 H14C 109.5
H14B C14 H14C 109.5
C17 C15 C30 114.7(5)
C17 C15 C2 108.2(5)
C30 C15 C2 113.1(5)
C17 C15 H15 106.8
C30 C15 H15 106.8
C2 C15 H15 106.8
O3 C16 C17 120.6(5)
O3 C16 C21 118.5(5)
C17 C16 C21 120.7(5)
C18 C17 C16 118.7(6)
C18 C17 C15 118.8(5)
C16 C17 C15 122.5(5)
C19 C18 C17 122.8(6)
C19 C18 H18 118.6
C17 C18 H18 118.6
C18 C19 C20 116.5(6)
C18 C19 C22 123.4(6)
C20 C19 C22 120.1(6)
C21 C20 C19 123.8(6)
C21 C20 H20 118.1
C19 C20 H20 118.1
C20 C21 C16 117.2(6)
C20 C21 C26 121.1(6)
C16 C21 C26 121.7(6)
C19 C22 C23 111.6(5)
C19 C22 C25 110.9(5)
C23 C22 C25 108.2(6)
C19 C22 C24 109.3(5)
C23 C22 C24 108.9(5)
C25 C22 C24 107.9(5)
C22 C23 H23A 109.5
C22 C23 H23B 109.5
H23A C23 H23B 109.5
C22 C23 H23C 109.5
H23A C23 H23C 109.5
H23B C23 H23C 109.5
C22 C24 H24A 109.5
C22 C24 H24B 109.5
H24A C24 H24B 109.5
C22 C24 H24C 109.5
H24A C24 H24C 109.5
H24B C24 H24C 109.5
C22 C25 H25A 109.5
C22 C25 H25B 109.5
H25A C25 H25B 109.5
C22 C25 H25C 109.5
H25A C25 H25C 109.5
H25B C25 H25C 109.5
C29 C26 C28 107.1(6)
C29 C26 C27 110.4(6)
C28 C26 C27 106.7(6)
C29 C26 C21 110.4(6)
C28 C26 C21 112.1(6)
C27 C26 C21 110.1(6)
C26 C27 H27A 109.5
C26 C27 H27B 109.5
H27A C27 H27B 109.5
C26 C27 H27C 109.5
H27A C27 H27C 109.5
H27B C27 H27C 109.5
C26 C28 H28A 109.5
C26 C28 H28B 109.5
H28A C28 H28B 109.5
C26 C28 H28C 109.5
H28A C28 H28C 109.5
H28B C28 H28C 109.5
C26 C29 H29A 109.5
C26 C29 H29B 109.5
H29A C29 H29B 109.5
C26 C29 H29C 109.5
H29A C29 H29C 109.5
H29B C29 H29C 109.5
C35 C30 C31 117.9(5)
C35 C30 C15 119.3(5)
C31 C30 C15 122.6(5)
C32 C31 C30 120.4(6)
C32 C31 H31 119.8
C30 C31 H31 119.8
C31 C32 C33 121.7(5)
C31 C32 H32 119.1
C33 C32 H32 119.1
C34 C33 C32 117.4(5)
C34 C33 C50 124.4(5)
C32 C33 C50 118.2(5)
C33 C34 C35 120.7(6)
C33 C34 H34 119.7
C35 C34 H34 119.7
C30 C35 C34 121.2(5)
C30 C35 H35 119.4
C34 C35 H35 119.4
O4 C36 C37 119.4(5)
O4 C36 C41 120.1(5)
C37 C36 C41 120.4(5)
C38 C37 C36 118.7(6)
C38 C37 C50 117.7(5)
C36 C37 C50 122.7(5)
C39 C38 C37 123.2(6)
C39 C38 H38 118.4
C37 C38 H38 118.4
C38 C39 C40 116.0(6)
C38 C39 C42 122.3(6)
C40 C39 C42 121.7(6)
C41 C40 C39 124.9(6)
C41 C40 H40 117.6
C39 C40 H40 117.6
C40 C41 C36 116.8(6)
C40 C41 C46 121.2(6)
C36 C41 C46 122.0(5)
C44X C42 C43X 111.0(14)
C43 C42 C45 111.3(10)
C44X C42 C39 110.6(10)
C43 C42 C39 110.4(7)
C43X C42 C39 112.8(11)
C45 C42 C39 114.7(7)
C44X C42 C45X 106.8(12)
C43X C42 C45X 107.4(15)
C39 C42 C45X 108.0(10)
C43 C42 C44 107.3(9)
C45 C42 C44 106.0(10)
C39 C42 C44 106.6(7)
C42 C43 H43A 109.5
C42 C43 H43B 109.5
H43A C43 H43B 109.5
C42 C43 H43C 109.5
H43A C43 H43C 109.5
H43B C43 H43C 109.5
C42 C44 H44A 109.5
C42 C44 H44B 109.5
H44A C44 H44B 109.5
C42 C44 H44C 109.5
H44A C44 H44C 109.5
H44B C44 H44C 109.5
C42 C45 H45A 109.5
C42 C45 H45B 109.5
H45A C45 H45B 109.5
C42 C45 H45C 109.5
H45A C45 H45C 109.5
H45B C45 H45C 109.5
C42 C43X H43D 109.5
C42 C43X H43E 109.5
H43D C43X H43E 109.5
C42 C43X H43F 109.5
H43D C43X H43F 109.5
H43E C43X H43F 109.5
C42 C44X H44D 109.5
C42 C44X H44E 109.5
H44D C44X H44E 109.5
C42 C44X H44F 109.5
H44D C44X H44F 109.5
H44E C44X H44F 109.5
C42 C45X H45D 109.5
C42 C45X H45E 109.5
H45D C45X H45E 109.5
C42 C45X H45F 109.5
H45D C45X H45F 109.5
H45E C45X H45F 109.5
C48 C46 C49 107.4(6)
C48 C46 C41 109.9(5)
C49 C46 C41 111.8(5)
C48 C46 C47 111.7(5)
C49 C46 C47 105.9(6)
C41 C46 C47 110.2(5)
C46 C47 H47A 109.5
C46 C47 H47B 109.5
H47A C47 H47B 109.5
C46 C47 H47C 109.5
H47A C47 H47C 109.5
H47B C47 H47C 109.5
C46 C48 H48A 109.5
C46 C48 H48B 109.5
H48A C48 H48B 109.5
C46 C48 H48C 109.5
H48A C48 H48C 109.5
H48B C48 H48C 109.5
C46 C49 H49A 109.5
C46 C49 H49B 109.5
H49A C49 H49B 109.5
C46 C49 H49C 109.5
H49A C49 H49C 109.5
H49B C49 H49C 109.5
C37 C50 C52 104.2(5)
C37 C50 C33 116.8(5)
C52 C50 C33 111.8(5)
C37 C50 H50 107.9
C52 C50 H50 107.9
C33 C50 H50 107.9
O5 C51 C56 120.7(5)
O5 C51 C52 117.9(5)
C56 C51 C52 121.3(5)
C53 C52 C51 119.6(5)
C53 C52 C50 121.4(5)
C51 C52 C50 117.7(5)
C52 C53 C54 121.2(5)
C52 C53 H53 119.4
C54 C53 H53 119.4
C53 C54 C55 117.7(6)
C53 C54 C57 122.4(5)
C55 C54 C57 119.9(5)
C56 C55 C54 123.2(6)
C56 C55 H55 118.4
C54 C55 H55 118.4
C55 C56 C51 117.0(5)
C55 C56 C61 121.6(6)
C51 C56 C61 121.3(6)
C58 C57 C60 108.8(6)
C58 C57 C59 107.1(6)
C60 C57 C59 109.8(6)
C58 C57 C54 111.6(5)
C60 C57 C54 110.5(6)
C59 C57 C54 109.0(5)
C57 C58 H58A 109.5
C57 C58 H58B 109.5
H58A C58 H58B 109.5
C57 C58 H58C 109.5
H58A C58 H58C 109.5
H58B C58 H58C 109.5
C57 C59 H59A 109.5
C57 C59 H59B 109.5
H59A C59 H59B 109.5
C57 C59 H59C 109.5
H59A C59 H59C 109.5
H59B C59 H59C 109.5
C57 C60 H60A 109.5
C57 C60 H60B 109.5
H60A C60 H60B 109.5
C57 C60 H60C 109.5
H60A C60 H60C 109.5
H60B C60 H60C 109.5
C64 C61 C62 107.7(6)
C64 C61 C63 107.8(6)
C62 C61 C63 110.3(6)
C64 C61 C56 111.3(6)
C62 C61 C56 109.6(6)
C63 C61 C56 110.1(6)
C61 C62 H62A 109.5
C61 C62 H62B 109.5
H62A C62 H62B 109.5
C61 C62 H62C 109.5
H62A C62 H62C 109.5
H62B C62 H62C 109.5
C61 C63 H63A 109.5
C61 C63 H63B 109.5
H63A C63 H63B 109.5
C61 C63 H63C 109.5
H63A C63 H63C 109.5
H63B C63 H63C 109.5
C61 C64 H64A 109.5
C61 C64 H64B 109.5
H64A C64 H64B 109.5
C61 C64 H64C 109.5
H64A C64 H64C 109.5
H64B C64 H64C 109.5
O7 C65 C66 120.2(5)
O7 C65 C70 119.7(5)
C66 C65 C70 120.1(6)
C67 C66 C65 119.6(5)
C67 C66 C79 117.8(5)
C65 C66 C79 122.2(5)
C66 C67 C68 122.3(5)
C66 C67 H67 118.8
C68 C67 H67 118.8
C67 C68 C69 116.4(6)
C67 C68 C71 121.1(5)
C69 C68 C71 122.4(5)
C70 C69 C68 124.7(5)
C70 C69 H69 117.6
C68 C69 H69 117.6
C69 C70 C65 116.8(5)
C69 C70 C75 121.4(5)
C65 C70 C75 121.8(5)
C68 C71 C74 111.0(5)
C68 C71 C72 112.2(5)
C74 C71 C72 107.3(5)
C68 C71 C73 107.7(5)
C74 C71 C73 110.3(5)
C72 C71 C73 108.3(6)
C71 C72 H72A 109.5
C71 C72 H72B 109.5
H72A C72 H72B 109.5
C71 C72 H72C 109.5
H72A C72 H72C 109.5
H72B C72 H72C 109.5
C71 C73 H73A 109.5
C71 C73 H73B 109.5
H73A C73 H73B 109.5
C71 C73 H73C 109.5
H73A C73 H73C 109.5
H73B C73 H73C 109.5
C71 C74 H74A 109.5
C71 C74 H74B 109.5
H74A C74 H74B 109.5
C71 C74 H74C 109.5
H74A C74 H74C 109.5
H74B C74 H74C 109.5
C77 C75 C70 109.2(5)
C77 C75 C78 111.2(5)
C70 C75 C78 110.9(5)
C77 C75 C76 106.7(5)
C70 C75 C76 112.2(5)
C78 C75 C76 106.4(5)
C75 C76 H76A 109.5
C75 C76 H76B 109.5
H76A C76 H76B 109.5
C75 C76 H76C 109.5
H76A C76 H76C 109.5
H76B C76 H76C 109.5
C75 C77 H77A 109.5
C75 C77 H77B 109.5
H77A C77 H77B 109.5
C75 C77 H77C 109.5
H77A C77 H77C 109.5
H77B C77 H77C 109.5
C75 C78 H78A 109.5
C75 C78 H78B 109.5
H78A C78 H78B 109.5
C75 C78 H78C 109.5
H78A C78 H78C 109.5
H78B C78 H78C 109.5
C94 C79 C66 117.6(5)
C94 C79 C81 112.8(5)
C66 C79 C81 104.6(4)
C94 C79 H79 107.1
C66 C79 H79 107.1
C81 C79 H79 107.1
O8 C80 C85 121.1(5)
O8 C80 C81 117.9(5)
C85 C80 C81 120.9(5)
C82 C81 C80 119.3(5)
C82 C81 C79 121.9(5)
C80 C81 C79 118.0(5)
C81 C82 C83 122.2(5)
C81 C82 H82 118.9
C83 C82 H82 118.9
C82 C83 C84 117.1(6)
C82 C83 C86 119.9(5)
C84 C83 C86 122.9(6)
C85 C84 C83 123.1(6)
C85 C84 H84 118.4
C83 C84 H84 118.4
C84 C85 C80 117.3(5)
C84 C85 C90 121.1(5)
C80 C85 C90 121.5(5)
C83 C86 C89 112.3(5)
C83 C86 C87 108.9(5)
C89 C86 C87 108.6(6)
C83 C86 C88 110.0(5)
C89 C86 C88 107.8(5)
C87 C86 C88 109.0(5)
C86 C87 H87A 109.5
C86 C87 H87B 109.5
H87A C87 H87B 109.5
C86 C87 H87C 109.5
H87A C87 H87C 109.5
H87B C87 H87C 109.5
C86 C88 H88A 109.5
C86 C88 H88B 109.5
H88A C88 H88B 109.5
C86 C88 H88C 109.5
H88A C88 H88C 109.5
H88B C88 H88C 109.5
C86 C89 H89A 109.5
C86 C89 H89B 109.5
H89A C89 H89B 109.5
C86 C89 H89C 109.5
H89A C89 H89C 109.5
H89B C89 H89C 109.5
C91 C90 C93 106.7(6)
C91 C90 C92 110.0(6)
C93 C90 C92 108.4(5)
C91 C90 C85 111.3(5)
C93 C90 C85 112.0(5)
C92 C90 C85 108.5(5)
C90 C91 H91A 109.5
C90 C91 H91B 109.5
H91A C91 H91B 109.5
C90 C91 H91C 109.5
H91A C91 H91C 109.5
H91B C91 H91C 109.5
C90 C92 H92A 109.5
C90 C92 H92B 109.5
H92A C92 H92B 109.5
C90 C92 H92C 109.5
H92A C92 H92C 109.5
H92B C92 H92C 109.5
C90 C93 H93A 109.5
C90 C93 H93B 109.5
H93A C93 H93B 109.5
C90 C93 H93C 109.5
H93A C93 H93C 109.5
H93B C93 H93C 109.5
C99 C94 C95 117.8(5)
C99 C94 C79 124.2(5)
C95 C94 C79 117.9(5)
C96 C95 C94 121.4(6)
C96 C95 H95 119.3
C94 C95 H95 119.3
C95 C96 C97 120.8(5)
C95 C96 H96 119.6
C97 C96 H96 119.6
C96 C97 C98 117.7(5)
C96 C97 C100 122.8(5)
C98 C97 C100 119.5(5)
C97 C98 C99 120.9(6)
C97 C98 H98 119.5
C99 C98 H98 119.5
C94 C99 C98 121.0(5)
C94 C99 H99 119.5
C98 C99 H99 119.5
C102 C100 C116 105.8(4)
C102 C100 C97 113.7(5)
C116 C100 C97 114.1(5)
C102 C100 H100 107.7
C116 C100 H100 107.7
C97 C100 H100 107.7
O9 C101 C106 119.7(5)
O9 C101 C102 118.2(5)
C106 C101 C102 122.0(5)
C103 C102 C101 118.8(5)
C103 C102 C100 123.0(5)
C101 C102 C100 117.4(5)
C102 C103 C104 121.3(5)
C102 C103 H103 119.3
C104 C103 H103 119.3
C103 C104 C105 118.2(6)
C103 C104 C111 123.3(6)
C105 C104 C111 117.2(6)
C103 C104 C11X 114.4(8)
C105 C104 C11X 125.6(9)
C106 C105 C104 123.4(6)
C106 C105 H105 118.3
C104 C105 H105 118.3
C105 C106 C101 116.1(5)
C105 C106 C107 122.2(6)
C101 C106 C107 121.7(5)
C109 C107 C110 107.4(5)
C109 C107 C106 110.5(5)
C110 C107 C106 112.0(5)
C109 C107 C108 110.2(5)
C110 C107 C108 107.1(5)
C106 C107 C108 109.6(5)
C107 C108 H10D 109.5
C107 C108 H10E 109.5
H10D C108 H10E 109.5
C107 C108 H10F 109.5
H10D C108 H10F 109.5
H10E C108 H10F 109.5
C107 C109 H10G 109.5
C107 C109 H10H 109.5
H10G C109 H10H 109.5
C107 C109 H10I 109.5
H10G C109 H10I 109.5
H10H C109 H10I 109.5
C107 C110 H11G 109.5
C107 C110 H11H 109.5
H11G C110 H11H 109.5
C107 C110 H11I 109.5
H11G C110 H11I 109.5
H11H C110 H11I 109.5
C113 C111 C112 110.1(10)
C113 C111 C104 113.8(9)
C112 C111 C104 107.0(9)
C113 C111 C114 111.0(11)
C112 C111 C114 106.1(11)
C104 C111 C114 108.4(10)
C111 C112 H11A 109.5
C111 C112 H11B 109.5
H11A C112 H11B 109.5
C111 C112 H11C 109.5
H11A C112 H11C 109.5
H11B C112 H11C 109.5
C111 C113 H11D 109.5
C111 C113 H11E 109.5
H11D C113 H11E 109.5
C111 C113 H11F 109.5
H11D C113 H11F 109.5
H11E C113 H11F 109.5
C111 C114 H11J 109.5
C111 C114 H11K 109.5
H11J C114 H11K 109.5
C111 C114 H11L 109.5
H11J C114 H11L 109.5
H11K C114 H11L 109.5
C13X C11X C14X 112.9(17)
C13X C11X C12X 108.0(17)
C14X C11X C12X 107.8(18)
C13X C11X C104 108(2)
C14X C11X C104 113.4(16)
C12X C11X C104 107.0(16)
C11X C12X H12D 109.5
C11X C12X H12E 109.5
H12D C12X H12E 109.5
C11X C12X H12F 109.5
H12D C12X H12F 109.5
H12E C12X H12F 109.5
C11X C13X H13D 109.5
C11X C13X H13E 109.5
H13D C13X H13E 109.5
C11X C13X H13F 109.5
H13D C13X H13F 109.5
H13E C13X H13F 109.5
C11X C14X H14D 109.5
C11X C14X H14E 109.5
H14D C14X H14E 109.5
C11X C14X H14F 109.5
H14D C14X H14F 109.5
H14E C14X H14F 109.5
O10 C115 C116 119.5(5)
O10 C115 C120 119.8(5)
C116 C115 C120 120.7(6)
C117 C116 C115 118.5(5)
C117 C116 C100 116.9(5)
C115 C116 C100 124.4(5)
C118 C117 C116 122.2(5)
C118 C117 H117 118.9
C116 C117 H117 118.9
C117 C118 C119 116.6(6)
C117 C118 C121 122.3(5)
C119 C118 C121 121.1(5)
C120 C119 C118 124.0(6)
C120 C119 H119 118.0
C118 C119 H119 118.0
C119 C120 C115 117.6(6)
C119 C120 C125 120.7(5)
C115 C120 C125 121.8(6)
C122 C121 C118 112.4(5)
C122 C121 C123 108.4(6)
C118 C121 C123 109.2(6)
C122 C121 C124 108.5(6)
C118 C121 C124 109.3(5)
C123 C121 C124 108.9(6)
C121 C122 H12G 109.5
C121 C122 H12H 109.5
H12G C122 H12H 109.5
C121 C122 H12I 109.5
H12G C122 H12I 109.5
H12H C122 H12I 109.5
C121 C123 H12J 109.5
C121 C123 H12K 109.5
H12J C123 H12K 109.5
C121 C123 H12L 109.5
H12J C123 H12L 109.5
H12K C123 H12L 109.5
C121 C124 H12M 109.5
C121 C124 H12N 109.5
H12M C124 H12N 109.5
C121 C124 H12O 109.5
H12M C124 H12O 109.5
H12N C124 H12O 109.5
C128 C125 C126 107.8(6)
C128 C125 C127 107.4(5)
C126 C125 C127 110.8(5)
C128 C125 C120 111.4(5)
C126 C125 C120 109.5(5)
C127 C125 C120 109.8(5)
C125 C126 H12P 109.5
C125 C126 H12Q 109.5
H12P C126 H12Q 109.5
C125 C126 H12R 109.5
H12P C126 H12R 109.5
H12Q C126 H12R 109.5
C125 C127 H12S 109.5
C125 C127 H12T 109.5
H12S C127 H12T 109.5
C125 C127 H12U 109.5
H12S C127 H12U 109.5
H12T C127 H12U 109.5
C125 C128 H12V 109.5
C125 C128 H12W 109.5
H12V C128 H12W 109.5
C125 C128 H12X 109.5
H12V C128 H12X 109.5
H12W C128 H12X 109.5

loop_
_geom_bond_atom_site_label_1
_geom_bond_atom_site_label_2
_geom_bond_distance
W1 O1 1.705(4)
W1 O2 1.888(4)
W1 O9 1.891(4)
W1 O3 1.918(4)
W1 O10 1.932(4)
W2 O6 1.710(4)
W2 O8 1.866(4)
W2 O5 1.869(4)
W2 O7 1.922(4)
W2 O4 1.934(4)
O2 C1 1.362(7)
O3 C16 1.373(7)
O4 C36 1.391(7)
O5 C51 1.372(7)
O7 C65 1.375(7)
O8 C80 1.385(7)
O9 C101 1.356(7)
O10 C115 1.370(7)
C1 C2 1.403(7)
C1 C6 1.417(8)
C2 C3 1.393(8)
C2 C15 1.543(8)
C3 C4 1.393(8)
C3 H3 0.9500
C4 C5 1.405(8)
C4 C7 1.536(9)
C5 C6 1.379(9)
C5 H5 0.9500
C6 C11 1.556(8)
C7 C9 1.515(10)
C7 C8 1.521(9)
C7 C10 1.549(11)
C8 H8A 0.9800
C8 H8B 0.9800
C8 H8C 0.9800
C9 H9A 0.9800
C9 H9B 0.9800
C9 H9C 0.9800
C10 H10A 0.9800
C10 H10B 0.9800
C10 H10C 0.9800
C11 C13 1.534(8)
C11 C14 1.538(9)
C11 C12 1.541(9)
C12 H12A 0.9800
C12 H12B 0.9800
C12 H12C 0.9800
C13 H13A 0.9800
C13 H13B 0.9800
C13 H13C 0.9800
C14 H14A 0.9800
C14 H14B 0.9800
C14 H14C 0.9800
C15 C17 1.532(8)
C15 C30 1.539(7)
C15 H15 1.0000
C16 C17 1.406(8)
C16 C21 1.409(8)
C17 C18 1.393(8)
C18 C19 1.382(8)
C18 H18 0.9500
C19 C20 1.403(9)
C19 C22 1.529(8)
C20 C21 1.394(8)
C20 H20 0.9500
C21 C26 1.550(9)
C22 C23 1.531(9)
C22 C25 1.540(9)
C22 C24 1.542(9)
C23 H23A 0.9800
C23 H23B 0.9800
C23 H23C 0.9800
C24 H24A 0.9800
C24 H24B 0.9800
C24 H24C 0.9800
C25 H25A 0.9800
C25 H25B 0.9800
C25 H25C 0.9800
C26 C29 1.539(9)
C26 C28 1.541(10)
C26 C27 1.544(11)
C27 H27A 0.9800
C27 H27B 0.9800
C27 H27C 0.9800
C28 H28A 0.9800
C28 H28B 0.9800
C28 H28C 0.9800
C29 H29A 0.9800
C29 H29B 0.9800
C29 H29C 0.9800
C30 C35 1.385(8)
C30 C31 1.398(7)
C31 C32 1.387(8)
C31 H31 0.9500
C32 C33 1.394(8)
C32 H32 0.9500
C33 C34 1.393(7)
C33 C50 1.532(7)
C34 C35 1.399(8)
C34 H34 0.9500
C35 H35 0.9500
C36 C37 1.408(8)
C36 C41 1.422(8)
C37 C38 1.396(8)
C37 C50 1.530(8)
C38 C39 1.381(9)
C38 H38 0.9500
C39 C40 1.401(9)
C39 C42 1.532(9)
C40 C41 1.385(9)
C40 H40 0.9500
C41 C46 1.535(8)
C42 C44X 1.508(17)
C42 C43 1.513(11)
C42 C43X 1.522(14)
C42 C45 1.525(11)
C42 C45X 1.551(14)
C42 C44 1.555(14)
C43 H43A 0.9800
C43 H43B 0.9800
C43 H43C 0.9800
C44 H44A 0.9800
C44 H44B 0.9800
C44 H44C 0.9800
C45 H45A 0.9800
C45 H45B 0.9800
C45 H45C 0.9800
C43X H43D 0.9800
C43X H43E 0.9800
C43X H43F 0.9800
C44X H44D 0.9800
C44X H44E 0.9800
C44X H44F 0.9800
C45X H45D 0.9800
C45X H45E 0.9800
C45X H45F 0.9800
C46 C48 1.528(9)
C46 C49 1.533(9)
C46 C47 1.551(9)
C47 H47A 0.9800
C47 H47B 0.9800
C47 H47C 0.9800
C48 H48A 0.9800
C48 H48B 0.9800
C48 H48C 0.9800
C49 H49A 0.9800
C49 H49B 0.9800
C49 H49C 0.9800
C50 C52 1.531(8)
C50 H50 1.0000
C51 C56 1.398(8)
C51 C52 1.407(7)
C52 C53 1.383(8)
C53 C54 1.390(8)
C53 H53 0.9500
C54 C55 1.408(8)
C54 C57 1.542(9)
C55 C56 1.391(9)
C55 H55 0.9500
C56 C61 1.550(8)
C57 C58 1.528(9)
C57 C60 1.532(10)
C57 C59 1.538(10)
C58 H58A 0.9800
C58 H58B 0.9800
C58 H58C 0.9800
C59 H59A 0.9800
C59 H59B 0.9800
C59 H59C 0.9800
C60 H60A 0.9800
C60 H60B 0.9800
C60 H60C 0.9800
C61 C64 1.530(9)
C61 C62 1.535(11)
C61 C63 1.546(10)
C62 H62A 0.9800
C62 H62B 0.9800
C62 H62C 0.9800
C63 H63A 0.9800
C63 H63B 0.9800
C63 H63C 0.9800
C64 H64A 0.9800
C64 H64B 0.9800
C64 H64C 0.9800
C65 C66 1.398(8)
C65 C70 1.431(8)
C66 C67 1.387(8)
C66 C79 1.527(8)
C67 C68 1.391(8)
C67 H67 0.9500
C68 C69 1.396(8)
C68 C71 1.532(9)
C69 C70 1.379(8)
C69 H69 0.9500
C70 C75 1.539(8)
C71 C74 1.538(9)
C71 C72 1.539(9)
C71 C73 1.545(9)
C72 H72A 0.9800
C72 H72B 0.9800
C72 H72C 0.9800
C73 H73A 0.9800
C73 H73B 0.9800
C73 H73C 0.9800
C74 H74A 0.9800
C74 H74B 0.9800
C74 H74C 0.9800
C75 C77 1.530(9)
C75 C78 1.542(9)
C75 C76 1.545(8)
C76 H76A 0.9800
C76 H76B 0.9800
C76 H76C 0.9800
C77 H77A 0.9800
C77 H77B 0.9800
C77 H77C 0.9800
C78 H78A 0.9800
C78 H78B 0.9800
C78 H78C 0.9800
C79 C94 1.523(7)
C79 C81 1.536(8)
C79 H79 1.0000
C80 C85 1.407(8)
C80 C81 1.410(8)
C81 C82 1.381(8)
C82 C83 1.395(9)
C82 H82 0.9500
C83 C84 1.407(8)
C83 C86 1.528(8)
C84 C85 1.398(8)
C84 H84 0.9500
C85 C90 1.554(8)
C86 C89 1.543(9)
C86 C87 1.545(9)
C86 C88 1.551(8)
C87 H87A 0.9800
C87 H87B 0.9800
C87 H87C 0.9800
C88 H88A 0.9800
C88 H88B 0.9800
C88 H88C 0.9800
C89 H89A 0.9800
C89 H89B 0.9800
C89 H89C 0.9800
C90 C91 1.533(9)
C90 C93 1.534(9)
C90 C92 1.538(9)
C91 H91A 0.9800
C91 H91B 0.9800
C91 H91C 0.9800
C92 H92A 0.9800
C92 H92B 0.9800
C92 H92C 0.9800
C93 H93A 0.9800
C93 H93B 0.9800
C93 H93C 0.9800
C94 C99 1.385(8)
C94 C95 1.391(8)
C95 C96 1.388(8)
C95 H95 0.9500
C96 C97 1.394(8)
C96 H96 0.9500
C97 C98 1.395(8)
C97 C100 1.535(7)
C98 C99 1.397(7)
C98 H98 0.9500
C99 H99 0.9500
C100 C102 1.520(8)
C100 C116 1.533(7)
C100 H100 1.0000
C101 C106 1.403(8)
C101 C102 1.412(7)
C102 C103 1.378(8)
C103 C104 1.385(9)
C103 H103 0.9500
C104 C105 1.402(8)
C104 C111 1.552(13)
C104 C11X 1.58(2)
C105 C106 1.388(8)
C105 H105 0.9500
C106 C107 1.542(8)
C107 C109 1.540(9)
C107 C110 1.542(8)
C107 C108 1.544(8)
C108 H10D 0.9800
C108 H10E 0.9800
C108 H10F 0.9800
C109 H10G 0.9800
C109 H10H 0.9800
C109 H10I 0.9800
C110 H11G 0.9800
C110 H11H 0.9800
C110 H11I 0.9800
C111 C113 1.528(14)
C111 C112 1.548(12)
C111 C114 1.558(12)
C112 H11A 0.9800
C112 H11B 0.9800
C112 H11C 0.9800
C113 H11D 0.9800
C113 H11E 0.9800
C113 H11F 0.9800
C114 H11J 0.9800
C114 H11K 0.9800
C114 H11L 0.9800
C11X C13X 1.533(18)
C11X C14X 1.542(15)
C11X C12X 1.545(15)
C12X H12D 0.9800
C12X H12E 0.9800
C12X H12F 0.9800
C13X H13D 0.9800
C13X H13E 0.9800
C13X H13F 0.9800
C14X H14D 0.9800
C14X H14E 0.9800
C14X H14F 0.9800
C115 C116 1.404(8)
C115 C120 1.409(8)
C116 C117 1.402(8)
C117 C118 1.390(8)
C117 H117 0.9500
C118 C119 1.399(8)
C118 C121 1.533(9)
C119 C120 1.379(9)
C119 H119 0.9500
C120 C125 1.554(8)
C121 C122 1.528(9)
C121 C123 1.535(10)
C121 C124 1.536(9)
C122 H12G 0.9800
C122 H12H 0.9800
C122 H12I 0.9800
C123 H12J 0.9800
C123 H12K 0.9800
C123 H12L 0.9800
C124 H12M 0.9800
C124 H12N 0.9800
C124 H12O 0.9800
C125 C128 1.532(9)
C125 C126 1.545(9)
C125 C127 1.551(9)
C126 H12P 0.9800
C126 H12Q 0.9800
C126 H12R 0.9800
C127 H12S 0.9800
C127 H12T 0.9800
C127 H12U 0.9800
C128 H12V 0.9800
C128 H12W 0.9800
C128 H12X 0.9800

loop_
_geom_torsion_atom_site_label_1
_geom_torsion_atom_site_label_2
_geom_torsion_atom_site_label_3
_geom_torsion_atom_site_label_4
_geom_torsion
O1 W1 O2 C1 158.3(8)
O3 W1 O2 C1 -85.1(8)
O10 W1 O2 C1 41.0(8)
O6 W2 O5 C51 177.0(10)
O8 W2 O5 C51 -5.0(18)
O7 W2 O5 C51 65.8(10)
O4 W2 O5 C51 -69.9(10)
O6 W2 O8 C80 -178.6(9)
O5 W2 O8 C80 3.4(16)
O7 W2 O8 C80 -67.1(9)
O4 W2 O8 C80 68.5(9)
O1 W1 O9 C101 164.4(9)
O3 W1 O9 C101 47.9(9)
O10 W1 O9 C101 -78.1(9)
W1 O2 C1 C2 36.4(11)
W1 O2 C1 C6 -145.9(6)
O2 C1 C2 C3 -178.1(5)
C6 C1 C2 C3 4.3(9)
O2 C1 C2 C15 3.6(8)
C6 C1 C2 C15 -174.0(5)
C1 C2 C3 C4 0.7(9)
C15 C2 C3 C4 178.9(6)
C2 C3 C4 C5 -3.7(9)
C2 C3 C4 C7 175.5(6)
C3 C4 C5 C6 1.9(10)
C7 C4 C5 C6 -177.2(6)
C4 C5 C6 C1 2.7(10)
C4 C5 C6 C11 -177.1(6)
O2 C1 C6 C5 176.6(5)
C2 C1 C6 C5 -5.9(9)
O2 C1 C6 C11 -3.6(9)
C2 C1 C6 C11 173.9(6)
C3 C4 C7 C9 119.5(7)
C5 C4 C7 C9 -61.4(8)
C3 C4 C7 C8 -2.8(10)
C5 C4 C7 C8 176.3(7)
C3 C4 C7 C10 -122.5(7)
C5 C4 C7 C10 56.6(9)
C5 C6 C11 C13 4.8(9)
C1 C6 C11 C13 -175.0(6)
C5 C6 C11 C14 -114.3(7)
C1 C6 C11 C14 65.9(8)
C5 C6 C11 C12 123.6(7)
C1 C6 C11 C12 -56.2(8)
C3 C2 C15 C17 -104.0(6)
C1 C2 C15 C17 74.1(7)
C3 C2 C15 C30 24.1(8)
C1 C2 C15 C30 -157.7(5)
W1 O3 C16 C17 46.6(8)
W1 O3 C16 C21 -138.1(5)
O3 C16 C17 C18 179.7(5)
C21 C16 C17 C18 4.5(8)
O3 C16 C17 C15 -0.9(8)
C21 C16 C17 C15 -176.1(5)
C30 C15 C17 C18 -52.4(7)
C2 C15 C17 C18 74.9(6)
C30 C15 C17 C16 128.2(6)
C2 C15 C17 C16 -104.5(6)
C16 C17 C18 C19 -4.4(8)
C15 C17 C18 C19 176.2(5)
C17 C18 C19 C20 2.8(8)
C17 C18 C19 C22 -176.8(5)
C18 C19 C20 C21 -1.4(9)
C22 C19 C20 C21 178.2(6)
C19 C20 C21 C16 1.6(9)
C19 C20 C21 C26 -178.5(6)
O3 C16 C21 C20 -178.4(5)
C17 C16 C21 C20 -3.1(8)
O3 C16 C21 C26 1.6(8)
C17 C16 C21 C26 176.9(6)
C18 C19 C22 C23 3.2(8)
C20 C19 C22 C23 -176.4(6)
C18 C19 C22 C25 -117.5(7)
C20 C19 C22 C25 62.9(8)
C18 C19 C22 C24 123.7(6)
C20 C19 C22 C24 -55.9(7)
C20 C21 C26 C29 -116.9(7)
C16 C21 C26 C29 63.1(8)
C20 C21 C26 C28 2.4(9)
C16 C21 C26 C28 -177.6(6)
C20 C21 C26 C27 121.0(7)
C16 C21 C26 C27 -59.0(8)
C17 C15 C30 C35 172.8(5)
C2 C15 C30 C35 48.1(7)
C17 C15 C30 C31 -11.9(8)
C2 C15 C30 C31 -136.6(6)
C35 C30 C31 C32 -6.0(9)
C15 C30 C31 C32 178.6(6)
C30 C31 C32 C33 -1.1(9)
C31 C32 C33 C34 7.1(9)
C31 C32 C33 C50 -175.7(5)
C32 C33 C34 C35 -6.1(9)
C50 C33 C34 C35 176.9(5)
C31 C30 C35 C34 7.0(9)
C15 C30 C35 C34 -177.5(5)
C33 C34 C35 C30 -0.9(9)
W2 O4 C36 C37 61.6(7)
W2 O4 C36 C41 -119.2(5)
O4 C36 C37 C38 -178.0(5)
C41 C36 C37 C38 2.8(8)
O4 C36 C37 C50 -9.0(8)
C41 C36 C37 C50 171.8(5)
C36 C37 C38 C39 -1.3(9)
C50 C37 C38 C39 -170.8(5)
C37 C38 C39 C40 -0.7(9)
C37 C38 C39 C42 176.1(6)
C38 C39 C40 C41 1.1(10)
C42 C39 C40 C41 -175.7(6)
C39 C40 C41 C36 0.3(10)
C39 C40 C41 C46 -179.8(6)
O4 C36 C41 C40 178.5(5)
C37 C36 C41 C40 -2.4(8)
O4 C36 C41 C46 -1.3(9)
C37 C36 C41 C46 177.8(5)
C38 C39 C42 C44X -110.8(13)
C40 C39 C42 C44X 65.8(14)
C38 C39 C42 C43 53.7(11)
C40 C39 C42 C43 -129.7(9)
C38 C39 C42 C43X 14.1(17)
C40 C39 C42 C43X -169.2(16)
C38 C39 C42 C45 -179.7(11)
C40 C39 C42 C45 -3.1(13)
C38 C39 C42 C45X 132.7(12)
C40 C39 C42 C45X -50.7(13)
C38 C39 C42 C44 -62.6(10)
C40 C39 C42 C44 114.0(9)
C40 C41 C46 C48 121.8(6)
C36 C41 C46 C48 -58.4(8)
C40 C41 C46 C49 2.6(9)
C36 C41 C46 C49 -177.6(6)
C40 C41 C46 C47 -114.8(7)
C36 C41 C46 C47 65.0(8)
C38 C37 C50 C52 66.9(6)
C36 C37 C50 C52 -102.2(6)
C38 C37 C50 C33 -56.9(7)
C36 C37 C50 C33 134.0(6)
C34 C33 C50 C37 -6.6(8)
C32 C33 C50 C37 176.4(5)
C34 C33 C50 C52 -126.4(6)
C32 C33 C50 C52 56.6(7)
W2 O5 C51 C56 -164.8(8)
W2 O5 C51 C52 18.4(14)
O5 C51 C52 C53 178.6(5)
C56 C51 C52 C53 1.8(9)
O5 C51 C52 C50 11.4(8)
C56 C51 C52 C50 -165.4(6)
C37 C50 C52 C53 -95.5(6)
C33 C50 C52 C53 31.5(8)
C37 C50 C52 C51 71.5(6)
C33 C50 C52 C51 -161.6(5)
C51 C52 C53 C54 -0.8(9)
C50 C52 C53 C54 165.9(6)
C52 C53 C54 C55 -0.2(9)
C52 C53 C54 C57 -179.1(6)
C53 C54 C55 C56 0.3(10)
C57 C54 C55 C56 179.3(6)
C54 C55 C56 C51 0.6(10)
C54 C55 C56 C61 -175.1(6)
O5 C51 C56 C55 -178.4(6)
C52 C51 C56 C55 -1.6(9)
O5 C51 C56 C61 -2.7(9)
C52 C51 C56 C61 174.0(6)
C53 C54 C57 C58 8.0(9)
C55 C54 C57 C58 -170.9(6)
C53 C54 C57 C60 129.2(7)
C55 C54 C57 C60 -49.7(8)
C53 C54 C57 C59 -110.1(7)
C55 C54 C57 C59 71.0(8)
C55 C56 C61 C64 -0.8(10)
C51 C56 C61 C64 -176.2(7)
C55 C56 C61 C62 118.3(7)
C51 C56 C61 C62 -57.2(8)
C55 C56 C61 C63 -120.2(7)
C51 C56 C61 C63 64.3(8)
W2 O7 C65 C66 53.3(8)
W2 O7 C65 C70 -127.2(5)
O7 C65 C66 C67 -179.5(5)
C70 C65 C66 C67 1.0(9)
O7 C65 C66 C79 -6.6(8)
C70 C65 C66 C79 173.8(5)
C65 C66 C67 C68 -1.6(9)
C79 C66 C67 C68 -174.7(5)
C66 C67 C68 C69 0.5(9)
C66 C67 C68 C71 177.0(5)
C67 C68 C69 C70 1.3(9)
C71 C68 C69 C70 -175.2(6)
C68 C69 C70 C65 -1.8(9)
C68 C69 C70 C75 180.0(6)
O7 C65 C70 C69 -178.9(5)
C66 C65 C70 C69 0.6(8)
O7 C65 C70 C75 -0.7(8)
C66 C65 C70 C75 178.8(5)
C67 C68 C71 C74 150.5(6)
C69 C68 C71 C74 -33.1(8)
C67 C68 C71 C72 30.4(8)
C69 C68 C71 C72 -153.3(6)
C67 C68 C71 C73 -88.6(7)
C69 C68 C71 C73 87.7(7)
C69 C70 C75 C77 117.0(6)
C65 C70 C75 C77 -61.1(7)
C69 C70 C75 C78 -120.0(6)
C65 C70 C75 C78 61.9(7)
C69 C70 C75 C76 -1.1(8)
C65 C70 C75 C76 -179.3(5)
C67 C66 C79 C94 -55.6(8)
C65 C66 C79 C94 131.5(6)
C67 C66 C79 C81 70.4(6)
C65 C66 C79 C81 -102.5(6)
W2 O8 C80 C85 -167.9(7)
W2 O8 C80 C81 15.3(12)
O8 C80 C81 C82 178.6(5)
C85 C80 C81 C82 1.7(8)
O8 C80 C81 C79 8.7(8)
C85 C80 C81 C79 -168.2(5)
C94 C79 C81 C82 35.0(8)
C66 C79 C81 C82 -94.0(6)
C94 C79 C81 C80 -155.3(5)
C66 C79 C81 C80 75.7(6)
C80 C81 C82 C83 -2.5(9)
C79 C81 C82 C83 167.1(5)
C81 C82 C83 C84 1.6(8)
C81 C82 C83 C86 -176.6(5)
C82 C83 C84 C85 0.0(9)
C86 C83 C84 C85 178.1(6)
C83 C84 C85 C80 -0.6(9)
C83 C84 C85 C90 -176.8(5)
O8 C80 C85 C84 -177.0(5)
C81 C80 C85 C84 -0.2(8)
O8 C80 C85 C90 -0.8(8)
C81 C80 C85 C90 176.0(5)
C82 C83 C86 C89 -174.4(6)
C84 C83 C86 C89 7.5(8)
C82 C83 C86 C87 65.3(7)
C84 C83 C86 C87 -112.8(6)
C82 C83 C86 C88 -54.2(8)
C84 C83 C86 C88 127.7(6)
C84 C85 C90 C91 -126.6(6)
C80 C85 C90 C91 57.4(8)
C84 C85 C90 C93 -7.2(8)
C80 C85 C90 C93 176.7(5)
C84 C85 C90 C92 112.3(6)
C80 C85 C90 C92 -63.7(7)
C66 C79 C94 C99 -5.2(9)
C81 C79 C94 C99 -127.1(6)
C66 C79 C94 C95 176.5(5)
C81 C79 C94 C95 54.7(7)
C99 C94 C95 C96 4.9(9)
C79 C94 C95 C96 -176.7(6)
C94 C95 C96 C97 -0.8(10)
C95 C96 C97 C98 -3.7(9)
C95 C96 C97 C100 175.4(5)
C96 C97 C98 C99 4.2(9)
C100 C97 C98 C99 -175.0(5)
C95 C94 C99 C98 -4.4(9)
C79 C94 C99 C98 177.3(6)
C97 C98 C99 C94 -0.1(9)
C96 C97 C100 C102 -129.3(6)
C98 C97 C100 C102 49.8(7)
C96 C97 C100 C116 -7.9(8)
C98 C97 C100 C116 171.2(5)
W1 O9 C101 C106 -156.7(7)
W1 O9 C101 C102 26.8(12)
O9 C101 C102 C103 -179.7(5)
C106 C101 C102 C103 3.8(9)
O9 C101 C102 C100 10.5(8)
C106 C101 C102 C100 -166.0(5)
C116 C100 C102 C103 -100.9(6)
C97 C100 C102 C103 25.1(8)
C116 C100 C102 C101 68.5(6)
C97 C100 C102 C101 -165.6(5)
C101 C102 C103 C104 0.4(10)
C100 C102 C103 C104 169.5(6)
C102 C103 C104 C105 -3.0(11)
C102 C103 C104 C111 -169.5(8)
C102 C103 C104 C11X 162.7(10)
C103 C104 C105 C106 1.7(12)
C111 C104 C105 C106 169.0(8)
C11X C104 C105 C106 -162.3(11)
C104 C105 C106 C101 2.2(10)
C104 C105 C106 C107 -175.9(7)
O9 C101 C106 C105 178.6(6)
C102 C101 C106 C105 -5.0(9)
O9 C101 C106 C107 -3.2(9)
C102 C101 C106 C107 173.2(5)
C105 C106 C107 C109 -116.4(7)
C101 C106 C107 C109 65.6(7)
C105 C106 C107 C110 3.3(9)
C101 C106 C107 C110 -174.7(6)
C105 C106 C107 C108 122.0(7)
C101 C106 C107 C108 -56.0(8)
C103 C104 C111 C113 102.3(10)
C105 C104 C111 C113 -64.3(11)
C103 C104 C111 C112 -135.8(10)
C105 C104 C111 C112 57.6(12)
C103 C104 C111 C114 -21.8(14)
C105 C104 C111 C114 171.7(10)
C103 C104 C11X C13X 51.9(17)
C105 C104 C11X C13X -143.6(16)
C103 C104 C11X C14X -73.6(18)
C105 C104 C11X C14X 90.9(18)
C103 C104 C11X C12X 167.7(14)
C105 C104 C11X C12X -28(2)
W1 O10 C115 C116 53.3(7)
W1 O10 C115 C120 -129.2(5)
O10 C115 C116 C117 -175.7(5)
C120 C115 C116 C117 6.8(9)
O10 C115 C116 C100 -0.3(9)
C120 C115 C116 C100 -177.8(5)
C102 C100 C116 C117 68.2(6)
C97 C100 C116 C117 -57.5(7)
C102 C100 C116 C115 -107.3(6)
C97 C100 C116 C115 127.0(6)
C115 C116 C117 C118 -3.9(9)
C100 C116 C117 C118 -179.6(5)
C116 C117 C118 C119 -0.3(9)
C116 C117 C118 C121 -179.9(6)
C117 C118 C119 C120 1.7(10)
C121 C118 C119 C120 -178.6(6)
C118 C119 C120 C115 1.1(10)
C118 C119 C120 C125 -179.0(6)
O10 C115 C120 C119 177.1(5)
C116 C115 C120 C119 -5.4(9)
O10 C115 C120 C125 -2.8(9)
C116 C115 C120 C125 174.7(6)
C117 C118 C121 C122 0.8(9)
C119 C118 C121 C122 -178.8(7)
C117 C118 C121 C123 121.2(7)
C119 C118 C121 C123 -58.4(8)
C117 C118 C121 C124 -119.7(7)
C119 C118 C121 C124 60.7(8)
C119 C120 C125 C128 5.9(9)
C115 C120 C125 C128 -174.2(6)
C119 C120 C125 C126 125.0(6)
C115 C120 C125 C126 -55.1(8)
C119 C120 C125 C127 -113.1(7)
C115 C120 C125 C127 66.8(7)
